data_7019019
loop_
_publ_author_name
'Tang, Xiao-Yan'
'Yuan, Rong-Xin'
'Chen, Jin-Xiang'
'Zhao, Wei'
'Zheng, Ai-Xia'
'Yu, Miao'
'Li, Hong-Xi'
'Ren, Zhi-Gang'
'Lang, Jian-Ping'

_publ_section_title
;
 Group 12 metal zwitterionic thiolate compounds: preparation and
 structural characterization.
;
_journal_issue 20
_journal_name_full 'Dalton transactions (Cambridge, England : 2003)'
_journal_page_first 6162
_journal_page_last 6172
_journal_paper_doi 10.1039/c2dt30313b
_journal_volume 41
_journal_year 2012
_chemical_formula_moiety
;
C90 H130 Cd4 N10 S10, C3 H7 N O, 8(F6 P), 0.5(H1.20 O0.60), 4.7(H2 O)
;
_chemical_formula_sum 'C93 H147 Cd4 F48 N11 O6 P8 S10'
_chemical_formula_weight 3445.32
_chemical_name_systematic
;
?
;
_space_group_IT_number 2
_symmetry_cell_setting triclinic
_symmetry_space_group_name_Hall '-P 1'
_symmetry_space_group_name_H-M 'P -1'
_atom_sites_solution_hydrogens geom
_atom_sites_solution_primary direct
_atom_sites_solution_secondary difmap
_audit_creation_method SHELXL-97
_cell_angle_alpha 105.636(3)
_cell_angle_beta 92.555(3)
_cell_angle_gamma 114.528(2)
_cell_formula_units_Z 2
_cell_length_a 19.6626(19)
_cell_length_b 21.1266(12)
_cell_length_c 21.6391(13)
_cell_measurement_reflns_used 3755
_cell_measurement_temperature 291(2)
_cell_measurement_theta_max 23.55
_cell_measurement_theta_min 2.11
_cell_volume 7748.5(10)
_computing_cell_refinement 'CrystalClear, Ver. 1.30 (Rigaku/MSC, 2001)'
_computing_data_collection 'CrystalClear, Ver. 1.30 (Rigaku/MSC, 2001)'
_computing_data_reduction 'CrystalStructure, Ver. 3.60 (Rigaku/MSC, 2004)'
_computing_molecular_graphics 'SHELXL-97 (Sheldrick, 1997)'
_computing_publication_material 'SHELXL-97 (Sheldrick, 1997)'
_computing_structure_refinement 'SHELXL-97 (Sheldrick, 1997)'
_computing_structure_solution 'SHELXS-97 (Sheldrick, 1990)'
_diffrn_ambient_temperature 291(2)
_diffrn_measured_fraction_theta_full 1.000
_diffrn_measured_fraction_theta_max 1.000
_diffrn_measurement_device_type 'Rigaku Mercury'
_diffrn_measurement_method \w
_diffrn_radiation_monochromator graphite
_diffrn_radiation_source 'sealed tube'
_diffrn_radiation_type MoK\a
_diffrn_radiation_wavelength 0.71073
_diffrn_reflns_av_R_equivalents 0.0265
_diffrn_reflns_av_sigmaI/netI 0.0391
_diffrn_reflns_limit_h_max 24
_diffrn_reflns_limit_h_min -24
_diffrn_reflns_limit_k_max 25
_diffrn_reflns_limit_k_min -26
_diffrn_reflns_limit_l_max 26
_diffrn_reflns_limit_l_min -21
_diffrn_reflns_number 65464
_diffrn_reflns_theta_full 26.00
_diffrn_reflns_theta_max 26.00
_diffrn_reflns_theta_min 0.99
_diffrn_standards_decay_% 0
_diffrn_standards_interval_count 0
_diffrn_standards_interval_time 0
_diffrn_standards_number 0
_exptl_absorpt_coefficient_mu 0.861
_exptl_absorpt_correction_T_max 0.8332
_exptl_absorpt_correction_T_min 0.7945
_exptl_absorpt_correction_type multi-scan
_exptl_absorpt_process_details 'Jacobson, R. (1998) Private communication to Rigaku Corp.'
_exptl_crystal_colour colorless
_exptl_crystal_density_diffrn 1.477
_exptl_crystal_density_method 'not measured'
_exptl_crystal_description prism
_exptl_crystal_F_000 3468
_exptl_crystal_size_max 0.38
_exptl_crystal_size_mid 0.34
_exptl_crystal_size_min 0.26
_refine_diff_density_max 1.053
_refine_diff_density_min -1.124
_refine_diff_density_rms 0.080
_refine_ls_extinction_method none
_refine_ls_goodness_of_fit_ref 1.095
_refine_ls_hydrogen_treatment constr
_refine_ls_matrix_type fullcycle
_refine_ls_number_parameters 1749
_refine_ls_number_reflns 30451
_refine_ls_number_restraints 0
_refine_ls_restrained_S_all 1.095
_refine_ls_R_factor_all 0.0608
_refine_ls_R_factor_gt 0.0455
_refine_ls_shift/su_max 0.000
_refine_ls_shift/su_mean 0.000
_refine_ls_structure_factor_coef Fsqd
_refine_ls_weighting_details 'calc w=1/[\s^2^(Fo^2^)+(0.06P)^2^+1.99P] where P=(Fo^2^+2Fc^2^)/3'
_refine_ls_weighting_scheme calc
_refine_ls_wR_factor_gt 0.1039
_refine_ls_wR_factor_ref 0.1077
_reflns_number_gt 24782
_reflns_number_total 30451
_reflns_threshold_expression >2sigma(I)
_cod_data_source_file c2dt30313b.txt
_cod_data_source_block 2
_cod_depositor_comments
;
The following automatic conversions were performed:

'_symmetry_cell_setting' value 'Triclinic' changed to 'triclinic'
according to /home/saulius/struct/CIF-dictionaries/cif_core.dic
dictionary named 'cif_core.dic' version 2.4.1 from 2010-06-29.

Automatic conversion script
Id: cif_fix_values 1715 2011-07-08 13:25:40Z adriana 
;
_cod_original_sg_symbol_H-M 'P-1 '
_cod_database_code 7019019

loop_
_symmetry_equiv_pos_as_xyz
'x, y, z'
'-x, -y, -z'

loop_
_atom_site_label
_atom_site_type_symbol
_atom_site_fract_x
_atom_site_fract_y
_atom_site_fract_z
_atom_site_U_iso_or_equiv
_atom_site_adp_type
_atom_site_occupancy
_atom_site_symmetry_multiplicity
_atom_site_calc_flag
_atom_site_refinement_flags
Cd1 Cd 0.600499(13) 0.417683(12) 0.830198(11) 0.03021(5) Uani 1 1 d .
Cd2 Cd 0.578242(13) 0.473812(12) 0.652923(11) 0.03056(5) Uani 1 1 d .
Cd3 Cd 0.747297(13) 0.414230(12) 0.692158(11) 0.03034(5) Uani 1 1 d .
Cd4 Cd 0.511829(12) 0.254962(12) 0.646816(11) 0.02850(5) Uani 1 1 d .
S1 S 0.59753(4) 0.50914(4) 0.77756(4) 0.03030(16) Uani 1 1 d .
S2 S 0.72302(4) 0.41010(4) 0.80608(4) 0.02984(16) Uani 1 1 d .
S3 S 0.70069(4) 0.47109(4) 0.62181(4) 0.03064(16) Uani 1 1 d .
S4 S 0.64845(4) 0.27820(4) 0.64702(4) 0.02934(15) Uani 1 1 d .
S5 S 0.49390(4) 0.29215(4) 0.76537(4) 0.02674(15) Uani 1 1 d .
S6 S 0.47457(4) 0.34247(4) 0.60810(4) 0.02858(15) Uani 1 1 d .
S7 S 0.59396(4) 0.44403(4) 0.94653(4) 0.03038(16) Uani 1 1 d .
S8 S 0.56489(5) 0.57812(4) 0.63555(4) 0.03176(16) Uani 1 1 d .
S9 S 0.88279(4) 0.44472(4) 0.69738(4) 0.02912(15) Uani 1 1 d .
S10 S 0.43297(4) 0.12464(4) 0.58431(4) 0.02774(15) Uani 1 1 d .
C1 C 0.52244(19) 0.52824(18) 0.80372(15) 0.0337(7) Uani 1 1 d .
C2 C 0.45187(19) 0.47295(19) 0.80346(16) 0.0347(7) Uani 1 1 d .
H2 H 0.4428 0.4241 0.7887 0.042 Uiso 1 1 calc R
C3 C 0.39361(19) 0.49173(18) 0.82597(15) 0.0336(7) Uani 1 1 d .
H3 H 0.3454 0.4552 0.8238 0.040 Uiso 1 1 calc R
C4 C 0.4093(2) 0.5634(2) 0.85060(17) 0.0414(8) Uani 1 1 d .
C5 C 0.48047(19) 0.6210(2) 0.85166(17) 0.0414(8) Uani 1 1 d .
H5 H 0.4897 0.6699 0.8677 0.050 Uiso 1 1 calc R
C6 C 0.5372(2) 0.60129(19) 0.82725(18) 0.0423(8) Uani 1 1 d .
H6 H 0.5845 0.6377 0.8271 0.051 Uiso 1 1 calc R
C7 C 0.7866(2) 0.49489(19) 0.86017(17) 0.0393(8) Uani 1 1 d .
C8 C 0.8140(2) 0.55786(19) 0.83993(16) 0.0412(8) Uani 1 1 d .
H8 H 0.8005 0.5536 0.7967 0.049 Uiso 1 1 calc R
C9 C 0.8578(2) 0.6216(2) 0.88141(19) 0.0450(8) Uani 1 1 d .
H9 H 0.8745 0.6627 0.8675 0.054 Uiso 1 1 calc R
C10 C 0.8815(2) 0.6306(2) 0.94853(18) 0.0458(9) Uani 1 1 d .
C11 C 0.8556(2) 0.5702(2) 0.96957(19) 0.0471(9) Uani 1 1 d .
H11 H 0.8698 0.5747 1.0127 0.057 Uiso 1 1 calc R
C12 C 0.8077(2) 0.50192(19) 0.92485(17) 0.0411(8) Uani 1 1 d .
H12 H 0.7897 0.4605 0.9384 0.049 Uiso 1 1 calc R
C13 C 0.7664(2) 0.5623(2) 0.64675(18) 0.0418(8) Uani 1 1 d .
C14 C 0.81761(17) 0.5842(2) 0.60512(18) 0.0384(8) Uani 1 1 d .
H14 H 0.8132 0.5513 0.5649 0.046 Uiso 1 1 calc R
C15 C 0.8750(2) 0.6555(2) 0.62438(19) 0.0512(10) Uani 1 1 d .
H15 H 0.9103 0.6695 0.5975 0.061 Uiso 1 1 calc R
C16 C 0.88084(19) 0.70614(19) 0.68297(18) 0.0395(8) Uani 1 1 d .
C17 C 0.8311(2) 0.6841(2) 0.72324(19) 0.0475(9) Uani 1 1 d .
H17 H 0.8362 0.7174 0.7634 0.057 Uiso 1 1 calc R
C18 C 0.77170(19) 0.6116(2) 0.70568(18) 0.0415(8) Uani 1 1 d .
H18 H 0.7372 0.5978 0.7332 0.050 Uiso 1 1 calc R
C19 C 0.6615(2) 0.2491(2) 0.56609(18) 0.0432(8) Uani 1 1 d .
C20 C 0.6068(2) 0.22081(18) 0.51035(16) 0.0386(8) Uani 1 1 d .
H20 H 0.5593 0.2194 0.5137 0.046 Uiso 1 1 calc R
C21 C 0.6231(2) 0.1946(2) 0.44958(17) 0.0408(8) Uani 1 1 d .
H21 H 0.5865 0.1757 0.4123 0.049 Uiso 1 1 calc R
C22 C 0.6942(2) 0.1967(2) 0.44455(17) 0.0427(8) Uani 1 1 d .
C23 C 0.7490(2) 0.2250(2) 0.50029(17) 0.0446(9) Uani 1 1 d .
H23 H 0.7965 0.2263 0.4969 0.054 Uiso 1 1 calc R
C24 C 0.7326(2) 0.2512(2) 0.5611(2) 0.0489(9) Uani 1 1 d .
H24 H 0.7692 0.2701 0.5984 0.059 Uiso 1 1 calc R
C25 C 0.50791(19) 0.22594(17) 0.79422(17) 0.0345(7) Uani 1 1 d .
C26 C 0.56580(19) 0.2474(2) 0.84606(19) 0.0426(8) Uani 1 1 d .
H26 H 0.6002 0.2965 0.8649 0.051 Uiso 1 1 calc R
C27 C 0.5711(2) 0.1940(2) 0.86890(19) 0.0469(9) Uani 1 1 d .
H27 H 0.6097 0.2077 0.9033 0.056 Uiso 1 1 calc R
C28 C 0.5202(2) 0.1208(2) 0.84153(16) 0.0404(8) Uani 1 1 d .
C29 C 0.4614(2) 0.10077(19) 0.78972(16) 0.0376(7) Uani 1 1 d .
H29 H 0.4264 0.0519 0.7707 0.045 Uiso 1 1 calc R
C30 C 0.4565(2) 0.15282(17) 0.76821(14) 0.0354(7) Uani 1 1 d .
H30 H 0.4172 0.1392 0.7346 0.042 Uiso 1 1 calc R
C31 C 0.46831(18) 0.3084(2) 0.52290(17) 0.0399(8) Uani 1 1 d .
C32 C 0.40732(18) 0.24280(17) 0.48610(16) 0.0341(7) Uani 1 1 d .
H32 H 0.3700 0.2163 0.5064 0.041 Uiso 1 1 calc R
C33 C 0.40205(19) 0.21689(18) 0.41895(16) 0.0341(7) Uani 1 1 d .
H33 H 0.3612 0.1730 0.3943 0.041 Uiso 1 1 calc R
C34 C 0.4578(2) 0.2565(2) 0.38861(18) 0.0432(8) Uani 1 1 d .
C35 C 0.5188(2) 0.32210(19) 0.42541(18) 0.0416(8) Uani 1 1 d .
H35 H 0.5561 0.3486 0.4051 0.050 Uiso 1 1 calc R
C36 C 0.52404(19) 0.34801(18) 0.49255(17) 0.0379(8) Uani 1 1 d .
H36 H 0.5649 0.3919 0.5172 0.046 Uiso 1 1 calc R
C37 C 0.62041(19) 0.53971(19) 0.97816(17) 0.0373(7) Uani 1 1 d .
C38 C 0.6689(2) 0.5934(2) 0.95485(17) 0.0401(8) Uani 1 1 d .
H38 H 0.6886 0.5805 0.9178 0.048 Uiso 1 1 calc R
C39 C 0.6876(2) 0.6642(2) 0.98559(18) 0.0451(9) Uani 1 1 d .
H39 H 0.7207 0.6991 0.9688 0.054 Uiso 1 1 calc R
C40 C 0.6610(2) 0.6883(2) 1.04030(17) 0.0414(8) Uani 1 1 d .
C41 C 0.6109(2) 0.6338(2) 1.06518(17) 0.0385(8) Uani 1 1 d .
H41 H 0.5905 0.6468 1.1017 0.046 Uiso 1 1 calc R
C42 C 0.59278(19) 0.56016(18) 1.03374(16) 0.0358(7) Uani 1 1 d .
H42 H 0.5616 0.5244 1.0506 0.043 Uiso 1 1 calc R
C43 C 0.62299(19) 0.59703(19) 0.57416(17) 0.0358(7) Uani 1 1 d .
C44 C 0.5997(2) 0.5434(2) 0.51479(19) 0.0483(9) Uani 1 1 d .
H44 H 0.5594 0.4978 0.5092 0.058 Uiso 1 1 calc R
C45 C 0.6366(2) 0.5572(2) 0.4622(2) 0.0492(10) Uani 1 1 d .
H45 H 0.6218 0.5210 0.4219 0.059 Uiso 1 1 calc R
C46 C 0.6964(2) 0.6273(2) 0.47257(17) 0.0415(8) Uani 1 1 d .
C47 C 0.7191(2) 0.68091(19) 0.53360(18) 0.0411(8) Uani 1 1 d .
H47 H 0.7598 0.7267 0.5408 0.049 Uiso 1 1 calc R
C48 C 0.67911(19) 0.6642(2) 0.58449(17) 0.0384(8) Uani 1 1 d .
H48 H 0.6918 0.6999 0.6249 0.046 Uiso 1 1 calc R
C49 C 0.88490(19) 0.37288(17) 0.71630(19) 0.0388(8) Uani 1 1 d .
C50 C 0.9210(2) 0.3378(2) 0.6769(2) 0.0487(9) Uani 1 1 d .
H50 H 0.9416 0.3543 0.6431 0.058 Uiso 1 1 calc R
C51 C 0.9263(3) 0.2780(2) 0.6879(2) 0.0535(10) Uani 1 1 d .
H51 H 0.9505 0.2545 0.6615 0.064 Uiso 1 1 calc R
C52 C 0.8956(3) 0.2533(2) 0.7383(2) 0.0546(10) Uani 1 1 d .
C53 C 0.8594(3) 0.2885(2) 0.7777(2) 0.0562(11) Uani 1 1 d .
H53 H 0.8389 0.2720 0.8115 0.067 Uiso 1 1 calc R
C54 C 0.8541(2) 0.3482(2) 0.76673(19) 0.0493(9) Uani 1 1 d .
H54 H 0.8300 0.3717 0.7931 0.059 Uiso 1 1 calc R
C55 C 0.33779(19) 0.10344(18) 0.59427(19) 0.0394(8) Uani 1 1 d .
C56 C 0.3181(2) 0.15163(19) 0.63735(17) 0.0391(8) Uani 1 1 d .
H56 H 0.3556 0.1976 0.6622 0.047 Uiso 1 1 calc R
C57 C 0.24188(19) 0.13191(19) 0.64398(16) 0.0364(7) Uani 1 1 d .
H57 H 0.2285 0.1650 0.6721 0.044 Uiso 1 1 calc R
C58 C 0.1862(2) 0.06146(19) 0.60754(17) 0.0385(7) Uani 1 1 d .
C59 C 0.20733(19) 0.0116(2) 0.56442(17) 0.0384(8) Uani 1 1 d .
H59 H 0.1711 -0.0353 0.5404 0.046 Uiso 1 1 calc R
C60 C 0.28291(19) 0.0347(2) 0.55909(16) 0.0407(8) Uani 1 1 d .
H60 H 0.2971 0.0026 0.5307 0.049 Uiso 1 1 calc R
C61 C 0.2882(2) 0.5240(2) 0.89549(18) 0.0419(8) Uani 1 1 d .
H61A H 0.2619 0.5439 0.9252 0.063 Uiso 1 1 calc R
H61B H 0.3114 0.5011 0.9159 0.063 Uiso 1 1 calc R
H61C H 0.2528 0.4884 0.8569 0.063 Uiso 1 1 calc R
C62 C 0.3890(2) 0.65251(19) 0.93800(18) 0.0435(8) Uani 1 1 d .
H62A H 0.4160 0.6950 0.9250 0.065 Uiso 1 1 calc R
H62B H 0.4241 0.6452 0.9641 0.065 Uiso 1 1 calc R
H62C H 0.3520 0.6595 0.9629 0.065 Uiso 1 1 calc R
C63 C 0.3172(2) 0.6102(2) 0.82865(19) 0.0467(9) Uani 1 1 d .
H63A H 0.3432 0.6088 0.7922 0.070 Uiso 1 1 calc R
H63B H 0.3245 0.6595 0.8492 0.070 Uiso 1 1 calc R
H63C H 0.2639 0.5784 0.8138 0.070 Uiso 1 1 calc R
C64 C 0.8959(2) 0.7117(2) 1.06028(17) 0.0429(8) Uani 1 1 d .
H64A H 0.9249 0.7595 1.0914 0.064 Uiso 1 1 calc R
H64B H 0.8968 0.6752 1.0785 0.064 Uiso 1 1 calc R
H64C H 0.8444 0.7035 1.0499 0.064 Uiso 1 1 calc R
C65 C 1.0098(2) 0.7131(2) 1.00848(18) 0.0449(8) Uani 1 1 d .
H65A H 1.0105 0.6816 1.0330 0.067 Uiso 1 1 calc R
H65B H 1.0442 0.7630 1.0327 0.067 Uiso 1 1 calc R
H65C H 1.0251 0.6991 0.9675 0.067 Uiso 1 1 calc R
C66 C 0.9309(2) 0.7663(2) 0.96937(18) 0.0469(9) Uani 1 1 d .
H66A H 0.9542 0.7650 0.9313 0.070 Uiso 1 1 calc R
H66B H 0.9586 0.8135 1.0019 0.070 Uiso 1 1 calc R
H66C H 0.8794 0.7579 0.9580 0.070 Uiso 1 1 calc R
C67 C 0.9768(2) 0.8078(2) 0.77332(18) 0.0461(9) Uani 1 1 d .
H67A H 1.0002 0.7789 0.7831 0.069 Uiso 1 1 calc R
H67B H 0.9358 0.8034 0.7969 0.069 Uiso 1 1 calc R
H67C H 1.0137 0.8583 0.7859 0.069 Uiso 1 1 calc R
C68 C 1.0016(2) 0.7958(2) 0.6581(2) 0.0501(9) Uani 1 1 d .
H68A H 0.9752 0.7726 0.6137 0.075 Uiso 1 1 calc R
H68B H 1.0368 0.7767 0.6652 0.075 Uiso 1 1 calc R
H68C H 1.0287 0.8478 0.6664 0.075 Uiso 1 1 calc R
C69 C 0.9089(2) 0.8287(2) 0.70688(19) 0.0451(8) Uani 1 1 d .
H69A H 0.8713 0.8171 0.7342 0.068 Uiso 1 1 calc R
H69B H 0.8848 0.8211 0.6642 0.068 Uiso 1 1 calc R
H69C H 0.9457 0.8791 0.7255 0.068 Uiso 1 1 calc R
C70 C 0.7035(2) 0.0929(2) 0.37466(19) 0.0467(9) Uani 1 1 d .
H70A H 0.7438 0.0981 0.4054 0.070 Uiso 1 1 calc R
H70B H 0.7075 0.0691 0.3314 0.070 Uiso 1 1 calc R
H70C H 0.6554 0.0639 0.3844 0.070 Uiso 1 1 calc R
C71 C 0.7905(2) 0.2186(2) 0.37199(19) 0.0503(9) Uani 1 1 d .
H71A H 0.8164 0.2560 0.4131 0.075 Uiso 1 1 calc R
H71B H 0.7865 0.2410 0.3397 0.075 Uiso 1 1 calc R
H71C H 0.8185 0.1908 0.3588 0.075 Uiso 1 1 calc R
C72 C 0.6565(2) 0.1613(2) 0.32332(18) 0.0509(9) Uani 1 1 d .
H72A H 0.6581 0.2085 0.3286 0.076 Uiso 1 1 calc R
H72B H 0.6057 0.1268 0.3230 0.076 Uiso 1 1 calc R
H72C H 0.6718 0.1450 0.2829 0.076 Uiso 1 1 calc R
C73 C 0.4509(2) 0.02721(19) 0.89364(16) 0.0389(8) Uani 1 1 d .
H73A H 0.4094 -0.0041 0.8579 0.058 Uiso 1 1 calc R
H73B H 0.4398 0.0647 0.9207 0.058 Uiso 1 1 calc R
H73C H 0.4580 -0.0013 0.9189 0.058 Uiso 1 1 calc R
C74 C 0.5362(2) 0.0092(2) 0.81619(19) 0.0507(9) Uani 1 1 d .
H74A H 0.5391 0.0222 0.7768 0.076 Uiso 1 1 calc R
H74B H 0.4947 -0.0385 0.8082 0.076 Uiso 1 1 calc R
H74C H 0.5828 0.0085 0.8302 0.076 Uiso 1 1 calc R
C75 C 0.5848(2) 0.0949(2) 0.9280(2) 0.0503(9) Uani 1 1 d .
H75A H 0.5821 0.0562 0.9445 0.075 Uiso 1 1 calc R
H75B H 0.5764 0.1306 0.9607 0.075 Uiso 1 1 calc R
H75C H 0.6342 0.1179 0.9172 0.075 Uiso 1 1 calc R
C76 C 0.4769(2) 0.1688(2) 0.3010(2) 0.0508(9) Uani 1 1 d .
H76A H 0.5189 0.1846 0.3350 0.076 Uiso 1 1 calc R
H76B H 0.4940 0.1659 0.2599 0.076 Uiso 1 1 calc R
H76C H 0.4387 0.1214 0.2993 0.076 Uiso 1 1 calc R
C77 C 0.4928(2) 0.2799(2) 0.28531(17) 0.0443(8) Uani 1 1 d .
H77A H 0.4767 0.3180 0.2929 0.066 Uiso 1 1 calc R
H77B H 0.4873 0.2578 0.2392 0.066 Uiso 1 1 calc R
H77C H 0.5451 0.3005 0.3053 0.066 Uiso 1 1 calc R
C78 C 0.3665(2) 0.2081(2) 0.28292(18) 0.0459(9) Uani 1 1 d .
H78A H 0.3570 0.2495 0.3024 0.069 Uiso 1 1 calc R
H78B H 0.3281 0.1651 0.2893 0.069 Uiso 1 1 calc R
H78C H 0.3652 0.2009 0.2371 0.069 Uiso 1 1 calc R
C79 C 0.6416(2) 0.79205(18) 1.02548(18) 0.0439(8) Uani 1 1 d .
H79A H 0.6609 0.7880 0.9854 0.066 Uiso 1 1 calc R
H79B H 0.6511 0.8420 1.0460 0.066 Uiso 1 1 calc R
H79C H 0.5879 0.7609 1.0166 0.066 Uiso 1 1 calc R
C80 C 0.7688(2) 0.8141(2) 1.08381(19) 0.0476(9) Uani 1 1 d .
H80A H 0.7926 0.7836 1.0880 0.071 Uiso 1 1 calc R
H80B H 0.7842 0.8545 1.1233 0.071 Uiso 1 1 calc R
H80C H 0.7837 0.8324 1.0481 0.071 Uiso 1 1 calc R
C81 C 0.6591(2) 0.78049(19) 1.13870(18) 0.0444(8) Uani 1 1 d .
H81A H 0.6737 0.8317 1.1590 0.067 Uiso 1 1 calc R
H81B H 0.6846 0.7640 1.1650 0.067 Uiso 1 1 calc R
H81C H 0.6051 0.7532 1.1345 0.067 Uiso 1 1 calc R
C82 C 0.81209(19) 0.6435(2) 0.43062(19) 0.0410(8) Uani 1 1 d .
H82A H 0.8502 0.6899 0.4588 0.062 Uiso 1 1 calc R
H82B H 0.8280 0.6315 0.3896 0.062 Uiso 1 1 calc R
H82C H 0.8050 0.6062 0.4504 0.062 Uiso 1 1 calc R
C83 C 0.7503(2) 0.72208(19) 0.41698(17) 0.0431(8) Uani 1 1 d .
H83A H 0.7412 0.7486 0.4567 0.065 Uiso 1 1 calc R
H83B H 0.7159 0.7163 0.3807 0.065 Uiso 1 1 calc R
H83C H 0.8017 0.7488 0.4118 0.065 Uiso 1 1 calc R
C84 C 0.6896(2) 0.5928(2) 0.35242(18) 0.0482(9) Uani 1 1 d .
H84A H 0.7172 0.6044 0.3183 0.072 Uiso 1 1 calc R
H84B H 0.6427 0.5961 0.3460 0.072 Uiso 1 1 calc R
H84C H 0.6790 0.5439 0.3515 0.072 Uiso 1 1 calc R
C85 C 0.9524(2) 0.1683(2) 0.71872(19) 0.0481(9) Uani 1 1 d .
H85A H 1.0020 0.2092 0.7310 0.072 Uiso 1 1 calc R
H85B H 0.9340 0.1563 0.6732 0.072 Uiso 1 1 calc R
H85C H 0.9554 0.1268 0.7265 0.072 Uiso 1 1 calc R
C86 C 0.9267(2) 0.2053(2) 0.82881(18) 0.0537(10) Uani 1 1 d .
H86A H 0.8912 0.2162 0.8532 0.080 Uiso 1 1 calc R
H86B H 0.9757 0.2471 0.8424 0.080 Uiso 1 1 calc R
H86C H 0.9305 0.1640 0.8364 0.080 Uiso 1 1 calc R
C87 C 0.8234(2) 0.1240(2) 0.73768(17) 0.0443(8) Uani 1 1 d .
H87A H 0.8184 0.0940 0.6940 0.066 Uiso 1 1 calc R
H87B H 0.7854 0.1415 0.7393 0.066 Uiso 1 1 calc R
H87C H 0.8169 0.0956 0.7668 0.066 Uiso 1 1 calc R
C88 C 0.0818(2) 0.0993(2) 0.6133(2) 0.0492(9) Uani 1 1 d .
H88A H 0.0637 0.0911 0.5685 0.074 Uiso 1 1 calc R
H88B H 0.1246 0.1467 0.6307 0.074 Uiso 1 1 calc R
H88C H 0.0420 0.0971 0.6380 0.074 Uiso 1 1 calc R
C89 C 0.0528(2) -0.03149(19) 0.56658(17) 0.0394(8) Uani 1 1 d .
H89A H 0.0013 -0.0447 0.5729 0.059 Uiso 1 1 calc R
H89B H 0.0670 -0.0685 0.5714 0.059 Uiso 1 1 calc R
H89C H 0.0572 -0.0275 0.5236 0.059 Uiso 1 1 calc R
C90 C 0.0955(2) 0.0303(2) 0.68429(17) 0.0460(9) Uani 1 1 d .
H90A H 0.0474 -0.0105 0.6803 0.069 Uiso 1 1 calc R
H90B H 0.0975 0.0737 0.7149 0.069 Uiso 1 1 calc R
H90C H 0.1357 0.0205 0.6994 0.069 Uiso 1 1 calc R
C91 C 0.52377(18) 0.00611(18) 0.63166(16) 0.0348(7) Uani 1 1 d .
H91 H 0.4950 0.0310 0.6281 0.042 Uiso 1 1 calc R
C92 C 0.6284(2) -0.0196(2) 0.59896(18) 0.0423(8) Uani 1 1 d .
H92A H 0.6412 -0.0210 0.6417 0.063 Uiso 1 1 calc R
H92B H 0.6740 0.0053 0.5836 0.063 Uiso 1 1 calc R
H92C H 0.6006 -0.0688 0.5697 0.063 Uiso 1 1 calc R
C93 C 0.59986(19) 0.06345(19) 0.55478(17) 0.0406(8) Uani 1 1 d .
H93A H 0.5589 0.0758 0.5482 0.061 Uiso 1 1 calc R
H93B H 0.6049 0.0355 0.5138 0.061 Uiso 1 1 calc R
H93C H 0.6463 0.1076 0.5731 0.061 Uiso 1 1 calc R
F1 F 0.79479(15) 0.97242(14) 0.62533(14) 0.0696(7) Uani 1 1 d .
F2 F 0.76348(15) 0.88220(14) 0.53709(12) 0.0671(7) Uani 1 1 d .
F3 F 0.86687(14) 0.86778(14) 0.56545(12) 0.0640(7) Uani 1 1 d .
F4 F 0.90199(14) 0.96206(15) 0.65485(12) 0.0685(7) Uani 1 1 d .
F5 F 0.87934(15) 0.97730(14) 0.55962(13) 0.0644(6) Uani 1 1 d .
F6 F 0.78317(14) 0.86346(14) 0.63207(12) 0.0663(7) Uani 1 1 d .
F7 F 0.17570(15) 0.92284(15) 0.83278(14) 0.0744(8) Uani 1 1 d .
F8 F 0.27757(17) 0.93571(16) 0.78327(13) 0.0732(7) Uani 1 1 d .
F9 F 0.27090(15) 1.02985(14) 0.76008(13) 0.0669(7) Uani 1 1 d .
F10 F 0.17184(16) 1.01478(16) 0.80981(13) 0.0713(7) Uani 1 1 d .
F11 F 0.28034(15) 1.03056(14) 0.86224(12) 0.0680(7) Uani 1 1 d .
F12 F 0.17001(16) 0.92477(15) 0.72754(13) 0.0752(8) Uani 1 1 d .
F13 F 0.51124(16) 0.82181(14) 0.96396(12) 0.0658(7) Uani 1 1 d .
F14 F 0.46852(16) 0.79825(16) 0.86371(13) 0.0755(8) Uani 1 1 d .
F15 F 0.57549(16) 0.88775(15) 0.86447(12) 0.0708(7) Uani 1 1 d .
F16 F 0.61504(16) 0.90743(15) 0.97052(13) 0.0724(7) Uani 1 1 d .
F17 F 0.51768(17) 0.92164(14) 0.94038(13) 0.0703(7) Uani 1 1 d .
F18 F 0.57244(17) 0.80499(15) 0.89111(14) 0.0734(8) Uani 1 1 d .
F19 F 0.16501(15) 0.21506(13) 0.76466(15) 0.0713(7) Uani 1 1 d .
F20 F 0.21933(16) 0.31943(16) 0.84741(13) 0.0719(7) Uani 1 1 d .
F21 F 0.21259(15) 0.38013(13) 0.78324(14) 0.0667(7) Uani 1 1 d .
F22 F 0.15464(16) 0.27451(16) 0.70155(12) 0.0725(8) Uani 1 1 d .
F23 F 0.10565(14) 0.28411(15) 0.79322(13) 0.0658(7) Uani 1 1 d .
F24 F 0.26860(14) 0.30604(15) 0.75524(13) 0.0679(7) Uani 1 1 d .
F25 F 0.70017(16) 0.33418(14) 0.28784(12) 0.0659(7) Uani 1 1 d .
F26 F 0.66891(15) 0.41984(15) 0.34506(14) 0.0709(7) Uani 1 1 d .
F27 F 0.77143(16) 0.46306(14) 0.42211(13) 0.0685(7) Uani 1 1 d .
F28 F 0.80151(14) 0.37517(15) 0.36279(14) 0.0698(7) Uani 1 1 d .
F29 F 0.78091(16) 0.45248(15) 0.31902(13) 0.0726(7) Uani 1 1 d .
F30 F 0.68661(15) 0.34069(14) 0.39017(13) 0.0635(6) Uani 1 1 d .
F31 F 1.06731(16) 0.06753(16) 0.91220(13) 0.0751(8) Uani 1 1 d .
F32 F 1.04301(17) 0.11886(15) 0.83431(13) 0.0732(7) Uani 1 1 d .
F33 F 0.92416(16) 0.03886(15) 0.81261(13) 0.0713(7) Uani 1 1 d .
F34 F 0.94425(16) -0.00973(15) 0.88130(13) 0.0707(7) Uani 1 1 d .
F35 F 1.01617(17) 0.00434(15) 0.80355(14) 0.0772(8) Uani 1 1 d .
F36 F 0.96568(16) 0.11252(15) 0.90450(14) 0.0735(8) Uani 1 1 d .
F37 F 0.71470(14) 0.25096(14) 1.00426(13) 0.0649(7) Uani 1 1 d .
F38 F 0.77360(16) 0.23775(15) 0.92185(13) 0.0721(7) Uani 1 1 d .
F39 F 0.85971(14) 0.34736(15) 0.95756(12) 0.0658(7) Uani 1 1 d .
F40 F 0.80174(15) 0.36760(15) 1.05078(12) 0.0687(7) Uani 1 1 d .
F41 F 0.83934(15) 0.28464(15) 1.02904(13) 0.0663(7) Uani 1 1 d .
F42 F 0.73720(15) 0.32676(14) 0.95097(13) 0.0684(7) Uani 1 1 d .
F43 F -0.01953(16) 0.72004(16) 0.41842(13) 0.0749(8) Uani 1 1 d .
F44 F -0.00083(16) 0.72121(14) 0.51631(13) 0.0692(7) Uani 1 1 d .
F45 F 0.08752(14) 0.82081(14) 0.54461(12) 0.0609(6) Uani 1 1 d .
F46 F 0.08236(16) 0.83871(15) 0.44741(13) 0.0747(8) Uani 1 1 d .
F47 F -0.02718(15) 0.80038(15) 0.50859(15) 0.0738(8) Uani 1 1 d .
F48 F 0.07999(17) 0.72571(16) 0.46982(14) 0.0747(8) Uani 1 1 d .
N1 N 0.34871(18) 0.58503(17) 0.87722(15) 0.0442(7) Uani 1 1 d .
N2 N 0.93149(18) 0.70624(17) 0.99660(15) 0.0437(7) Uani 1 1 d .
N3 N 0.94696(17) 0.78103(17) 0.70206(14) 0.0413(7) Uani 1 1 d .
N4 N 0.70972(17) 0.16679(17) 0.37898(14) 0.0413(7) Uani 1 1 d .
N5 N 0.52409(17) 0.06314(17) 0.86696(15) 0.0434(7) Uani 1 1 d .
N6 N 0.44433(16) 0.22214(15) 0.31462(15) 0.0424(7) Uani 1 1 d .
N7 N 0.68123(17) 0.76853(17) 1.07088(15) 0.0437(7) Uani 1 1 d .
N8 N 0.73804(17) 0.64816(16) 0.41967(14) 0.0385(6) Uani 1 1 d .
N9 N 0.89999(18) 0.18744(17) 0.75767(15) 0.0434(7) Uani 1 1 d .
N10 N 0.10523(17) 0.04186(17) 0.61715(15) 0.0424(7) Uani 1 1 d .
N11 N 0.58313(18) 0.01796(16) 0.60156(14) 0.0399(7) Uani 1 1 d .
O1 O 0.50427(15) -0.03795(15) 0.66535(12) 0.0483(6) Uani 1 1 d .
O1W O 0.7968(4) 0.8228(5) 0.9279(4) 0.0417(19) Uani 0.30 1 d P
H1X H 0.7583 0.7816 0.9105 0.050 Uiso 0.30 1 d PR
H1Y H 0.8193 0.8376 0.8983 0.050 Uiso 0.30 1 d PR
O2W O 0.8764(5) 0.4301(5) 0.5564(5) 0.057(3) Uani 0.30 1 d P
H2X H 0.8698 0.4616 0.5861 0.069 Uiso 0.30 1 d PR
H2Y H 0.9223 0.4482 0.5508 0.069 Uiso 0.30 1 d PR
O3W O 0.8371(8) 0.1367(8) 0.9909(7) 0.096(4) Uani 0.30 1 d P
H3X H 0.8401 0.1565 0.9611 0.115 Uiso 0.30 1 d PR
H3Y H 0.7942 0.1266 1.0027 0.115 Uiso 0.30 1 d PR
O4W O 0.7598(4) 0.8751(4) 0.8579(4) 0.0333(16) Uani 0.30 1 d P
H4X H 0.7502 0.8989 0.8920 0.040 Uiso 0.30 1 d PR
H4Y H 0.8014 0.9030 0.8494 0.040 Uiso 0.30 1 d PR
O5W O 0.9528(5) 0.5231(5) 0.1378(4) 0.043(2) Uani 0.30 1 d P
H5X H 0.9540 0.5491 0.1136 0.051 Uiso 0.30 1 d PR
H5Y H 0.9184 0.4796 0.1198 0.051 Uiso 0.30 1 d PR
O6W O 0.6829(9) 0.1983(9) 0.6919(6) 0.116(6) Uani 0.30 1 d P
H6X H 0.6977 0.2163 0.6615 0.139 Uiso 0.30 1 d PR
H6Y H 0.6778 0.1546 0.6813 0.139 Uiso 0.30 1 d PR
O7W O 0.7999(7) 0.2440(5) 0.1628(5) 0.062(3) Uani 0.30 1 d P
H7X H 0.7823 0.2013 0.1352 0.075 Uiso 0.30 1 d PR
H7Y H 0.8475 0.2664 0.1642 0.075 Uiso 0.30 1 d PR
O8W O 0.0681(9) 0.6975(8) 0.8191(6) 0.099(5) Uani 0.30 1 d P
H8X H 0.0943 0.6812 0.7955 0.119 Uiso 0.30 1 d PR
H8Y H 0.0316 0.6620 0.8262 0.119 Uiso 0.30 1 d PR
O9W O 0.0145(6) 0.4308(6) 0.4215(5) 0.068(3) Uani 0.30 1 d P
H9X H 0.0477 0.4554 0.4025 0.082 Uiso 0.30 1 d PR
H9Y H 0.0198 0.3929 0.4215 0.082 Uiso 0.30 1 d PR
O10W O 0.0950(5) 0.9332(4) 0.9005(4) 0.050(2) Uani 0.30 1 d P
H10X H 0.1366 0.9475 0.9257 0.060 Uiso 0.30 1 d PR
H10Y H 0.0951 0.9685 0.8888 0.060 Uiso 0.30 1 d PR
O11W O 0.0000 0.5000 0.0000 0.0603(18) Uani 0.60 2 d SP
H11X H 0.0042 0.5195 0.0407 0.072 Uiso 0.30 1 d PR
H11Y H 0.0021 0.5304 -0.0196 0.072 Uiso 0.30 1 d PR
O12W O 0.0843(5) 0.4909(5) 0.6905(4) 0.048(2) Uani 0.30 1 d P
H12X H 0.0864 0.4516 0.6909 0.058 Uiso 0.30 1 d PR
H12Y H 0.0465 0.4929 0.7070 0.058 Uiso 0.30 1 d PR
O13W O 0.2004(5) 0.0288(4) 1.0011(4) 0.054(2) Uani 0.30 1 d P
H13X H 0.2146 -0.0022 1.0075 0.065 Uiso 0.30 1 d PR
H13Y H 0.1587 0.0064 0.9742 0.065 Uiso 0.30 1 d PR
O14W O 0.6970(4) 0.0205(4) 0.8002(4) 0.0392(18) Uani 0.30 1 d P
H14X H 0.6756 0.0210 0.7655 0.047 Uiso 0.30 1 d PR
H14Y H 0.7281 0.0641 0.8227 0.047 Uiso 0.30 1 d PR
O15W O 0.2903(4) 0.3089(4) 0.1881(4) 0.0570(19) Uani 0.40 1 d P
H15D H 0.3055 0.3235 0.2291 0.068 Uiso 0.40 1 d PR
H15C H 0.2839 0.2650 0.1721 0.068 Uiso 0.40 1 d PR
O16W O 0.3258(4) 0.8690(4) 0.8925(3) 0.060(2) Uani 0.40 1 d P
H16X H 0.3339 0.8477 0.8562 0.073 Uiso 0.40 1 d PR
H16Y H 0.3196 0.9053 0.8888 0.073 Uiso 0.40 1 d PR
P1 P 0.83038(7) 0.92208(7) 0.59596(5) 0.0578(3) Uani 1 1 d .
P2 P 0.22329(7) 0.97540(7) 0.79643(6) 0.0589(3) Uani 1 1 d .
P3 P 0.53279(7) 0.85562(7) 0.91338(6) 0.0577(3) Uani 1 1 d .
P4 P 0.18888(7) 0.29731(6) 0.77513(5) 0.0542(3) Uani 1 1 d .
P5 P 0.73449(7) 0.39793(6) 0.35476(5) 0.0541(3) Uani 1 1 d .
P6 P 0.99560(7) 0.05581(7) 0.85880(6) 0.0598(3) Uani 1 1 d .
P7 P 0.78863(7) 0.30183(6) 0.98519(5) 0.0552(3) Uani 1 1 d .
P8 P 0.02756(7) 0.77220(6) 0.47966(6) 0.0582(3) Uani 1 1 d .

loop_
_atom_site_aniso_label
_atom_site_aniso_U_11
_atom_site_aniso_U_22
_atom_site_aniso_U_33
_atom_site_aniso_U_23
_atom_site_aniso_U_13
_atom_site_aniso_U_12
Cd1 0.03339(12) 0.02906(12) 0.03083(12) 0.01340(9) 0.01094(9) 0.01342(10)
Cd2 0.03306(12) 0.02968(12) 0.03156(12) 0.01385(9) 0.01105(9) 0.01330(10)
Cd3 0.03112(12) 0.03190(12) 0.03036(11) 0.01405(9) 0.01195(9) 0.01300(10)
Cd4 0.02937(11) 0.02834(11) 0.03120(11) 0.01317(9) 0.01196(9) 0.01306(9)
S1 0.0316(4) 0.0289(4) 0.0317(4) 0.0132(3) 0.0097(3) 0.0121(3)
S2 0.0348(4) 0.0282(4) 0.0320(4) 0.0147(3) 0.0120(3) 0.0154(3)
S3 0.0328(4) 0.0302(4) 0.0311(4) 0.0133(3) 0.0114(3) 0.0133(3)
S4 0.0314(4) 0.0319(4) 0.0300(4) 0.0127(3) 0.0121(3) 0.0166(3)
S5 0.0293(4) 0.0288(4) 0.0306(4) 0.0164(3) 0.0137(3) 0.0157(3)
S6 0.0292(4) 0.0305(4) 0.0304(4) 0.0147(3) 0.0105(3) 0.0137(3)
S7 0.0318(4) 0.0294(4) 0.0326(4) 0.0138(3) 0.0109(3) 0.0130(3)
S8 0.0373(4) 0.0342(4) 0.0336(4) 0.0181(3) 0.0164(3) 0.0195(3)
S9 0.0328(4) 0.0316(4) 0.0310(4) 0.0184(3) 0.0131(3) 0.0158(3)
S10 0.0296(4) 0.0287(4) 0.0321(4) 0.0132(3) 0.0146(3) 0.0166(3)
C1 0.0363(17) 0.0397(18) 0.0290(16) 0.0177(14) 0.0136(13) 0.0156(15)
C2 0.0423(18) 0.0455(19) 0.0375(17) 0.0320(15) 0.0244(15) 0.0260(16)
C3 0.0351(17) 0.0368(17) 0.0306(16) 0.0157(14) 0.0087(13) 0.0140(14)
C4 0.0388(19) 0.042(2) 0.0350(18) 0.0107(15) 0.0058(15) 0.0113(16)
C5 0.0316(17) 0.045(2) 0.0421(19) 0.0145(16) -0.0055(14) 0.0131(16)
C6 0.050(2) 0.0336(18) 0.046(2) 0.0176(16) 0.0197(17) 0.0167(16)
C7 0.046(2) 0.0322(17) 0.0348(18) 0.0074(14) 0.0063(15) 0.0154(15)
C8 0.051(2) 0.0371(19) 0.0268(16) 0.0066(14) 0.0131(15) 0.0129(16)
C9 0.041(2) 0.0388(19) 0.049(2) 0.0148(17) 0.0142(17) 0.0111(16)
C10 0.045(2) 0.047(2) 0.0352(18) 0.0093(16) 0.0169(16) 0.0117(17)
C11 0.060(2) 0.0371(19) 0.0388(19) 0.0045(15) 0.0154(17) 0.0201(18)
C12 0.050(2) 0.0347(18) 0.0364(18) 0.0092(15) 0.0058(15) 0.0183(16)
C13 0.0385(19) 0.0372(19) 0.043(2) 0.0163(16) 0.0117(15) 0.0084(15)
C14 0.0151(14) 0.046(2) 0.047(2) 0.0151(16) 0.0122(13) 0.0059(13)
C15 0.053(2) 0.047(2) 0.042(2) 0.0138(18) 0.0128(18) 0.0116(19)
C16 0.0291(16) 0.0370(18) 0.051(2) 0.0198(16) 0.0056(15) 0.0096(14)
C17 0.043(2) 0.0363(19) 0.046(2) 0.0060(16) 0.0106(17) 0.0059(16)
C18 0.0292(17) 0.045(2) 0.0421(19) 0.0151(16) 0.0108(14) 0.0081(15)
C19 0.0355(18) 0.050(2) 0.0396(19) 0.0139(16) 0.0181(15) 0.0137(16)
C20 0.0369(18) 0.0318(17) 0.0361(18) 0.0006(14) 0.0111(14) 0.0107(14)
C21 0.0421(19) 0.045(2) 0.0322(17) 0.0156(15) 0.0191(15) 0.0136(16)
C22 0.0335(18) 0.048(2) 0.0378(19) 0.0088(16) 0.0169(15) 0.0117(16)
C23 0.044(2) 0.051(2) 0.0370(19) 0.0025(16) 0.0117(16) 0.0267(18)
C24 0.045(2) 0.039(2) 0.046(2) -0.0016(16) 0.0097(17) 0.0123(17)
C25 0.0402(18) 0.0268(16) 0.0409(18) 0.0143(14) 0.0111(14) 0.0163(14)
C26 0.0292(17) 0.0346(18) 0.054(2) 0.0122(16) 0.0019(15) 0.0063(14)
C27 0.0391(19) 0.051(2) 0.042(2) 0.0238(17) 0.0147(16) 0.0056(17)
C28 0.0442(19) 0.051(2) 0.0278(16) 0.0179(15) 0.0139(14) 0.0182(17)
C29 0.0454(19) 0.0325(17) 0.0320(17) 0.0027(14) 0.0091(14) 0.0189(15)
C30 0.051(2) 0.0288(16) 0.0163(13) 0.0076(12) 0.0090(13) 0.0075(15)
C31 0.0261(16) 0.045(2) 0.0344(17) 0.0123(15) 0.0084(13) 0.0030(15)
C32 0.0335(17) 0.0285(16) 0.0382(17) 0.0188(14) 0.0094(14) 0.0065(13)
C33 0.0339(17) 0.0317(17) 0.0340(17) 0.0120(14) 0.0090(13) 0.0106(14)
C34 0.041(2) 0.042(2) 0.0392(19) 0.0129(16) 0.0091(15) 0.0110(16)
C35 0.0367(18) 0.0316(17) 0.049(2) 0.0142(15) 0.0174(16) 0.0060(15)
C36 0.0346(17) 0.0261(16) 0.0391(18) 0.0139(14) 0.0079(14) -0.0018(13)
C37 0.0339(17) 0.0345(17) 0.0428(19) 0.0091(15) 0.0045(14) 0.0167(15)
C38 0.0404(19) 0.0423(19) 0.0351(18) 0.0109(15) 0.0121(15) 0.0165(16)
C39 0.0389(19) 0.043(2) 0.044(2) 0.0117(16) 0.0238(16) 0.0096(16)
C40 0.045(2) 0.051(2) 0.0393(19) 0.0267(17) 0.0203(16) 0.0233(17)
C41 0.0386(18) 0.0447(19) 0.0368(18) 0.0153(15) 0.0194(15) 0.0200(16)
C42 0.0327(17) 0.0357(18) 0.0296(16) 0.0067(14) 0.0032(13) 0.0089(14)
C43 0.0366(18) 0.0373(18) 0.0420(18) 0.0200(15) 0.0154(15) 0.0189(15)
C44 0.0381(19) 0.043(2) 0.052(2) 0.0112(18) 0.0174(17) 0.0085(16)
C45 0.050(2) 0.0314(18) 0.052(2) 0.0122(17) 0.0240(18) 0.0048(16)
C46 0.0405(19) 0.0373(19) 0.0396(19) 0.0126(15) 0.0090(15) 0.0102(16)
C47 0.0338(18) 0.0356(18) 0.049(2) 0.0107(16) 0.0234(16) 0.0113(15)
C48 0.0354(18) 0.046(2) 0.0390(18) 0.0227(16) 0.0085(14) 0.0171(16)
C49 0.0318(17) 0.0244(16) 0.062(2) 0.0219(15) 0.0149(16) 0.0082(13)
C50 0.043(2) 0.041(2) 0.051(2) 0.0094(17) 0.0076(17) 0.0120(17)
C51 0.066(3) 0.056(2) 0.042(2) 0.0146(18) 0.0168(19) 0.031(2)
C52 0.069(3) 0.036(2) 0.063(3) 0.0141(18) 0.031(2) 0.026(2)
C53 0.075(3) 0.039(2) 0.065(3) 0.0181(19) 0.030(2) 0.031(2)
C54 0.059(2) 0.051(2) 0.045(2) 0.0194(18) 0.0124(18) 0.028(2)
C55 0.0324(17) 0.0260(16) 0.060(2) 0.0197(16) 0.0218(16) 0.0081(14)
C56 0.0339(17) 0.0329(17) 0.0425(19) 0.0048(15) 0.0062(14) 0.0120(15)
C57 0.0387(18) 0.0432(19) 0.0315(17) 0.0164(14) 0.0194(14) 0.0182(15)
C58 0.0351(17) 0.0401(19) 0.0348(17) 0.0095(15) 0.0102(14) 0.0127(15)
C59 0.0298(17) 0.045(2) 0.0352(17) 0.0053(15) 0.0050(14) 0.0160(15)
C60 0.0365(18) 0.044(2) 0.0265(16) 0.0031(14) 0.0076(14) 0.0091(16)
C61 0.0341(18) 0.045(2) 0.0415(19) 0.0147(16) 0.0037(15) 0.0129(16)
C62 0.058(2) 0.0329(18) 0.043(2) 0.0191(15) 0.0199(17) 0.0186(17)
C63 0.043(2) 0.0375(19) 0.054(2) 0.0127(17) 0.0148(17) 0.0139(16)
C64 0.0400(19) 0.044(2) 0.0362(18) 0.0139(15) 0.0138(15) 0.0099(16)
C65 0.045(2) 0.056(2) 0.0364(18) 0.0206(17) 0.0199(16) 0.0200(18)
C66 0.057(2) 0.055(2) 0.0348(18) 0.0177(17) 0.0166(17) 0.028(2)
C67 0.0384(19) 0.0391(19) 0.043(2) 0.0167(16) -0.0103(15) 0.0001(16)
C68 0.041(2) 0.0355(19) 0.063(2) 0.0149(18) 0.0166(18) 0.0073(16)
C69 0.0403(19) 0.042(2) 0.044(2) 0.0087(16) 0.0056(16) 0.0142(16)
C70 0.047(2) 0.043(2) 0.042(2) 0.0071(16) 0.0082(16) 0.0163(17)
C71 0.052(2) 0.046(2) 0.046(2) 0.0104(17) 0.0196(18) 0.0156(18)
C72 0.053(2) 0.053(2) 0.0340(19) 0.0101(17) 0.0018(16) 0.0152(19)
C73 0.0431(19) 0.0415(19) 0.0252(16) 0.0104(14) 0.0101(14) 0.0122(16)
C74 0.045(2) 0.055(2) 0.048(2) 0.0164(19) 0.0118(17) 0.0185(19)
C75 0.051(2) 0.0328(19) 0.053(2) 0.0046(16) -0.0057(18) 0.0131(17)
C76 0.056(2) 0.041(2) 0.054(2) 0.0156(18) 0.0122(19) 0.0201(19)
C77 0.043(2) 0.0409(19) 0.0351(18) 0.0059(15) 0.0120(15) 0.0090(16)
C78 0.046(2) 0.044(2) 0.0382(19) 0.0065(16) 0.0136(16) 0.0141(17)
C79 0.049(2) 0.0262(16) 0.047(2) 0.0119(15) 0.0148(17) 0.0072(15)
C80 0.052(2) 0.040(2) 0.046(2) 0.0144(17) 0.0248(18) 0.0156(17)
C81 0.050(2) 0.0304(17) 0.048(2) 0.0091(15) 0.0207(17) 0.0137(16)
C82 0.0317(17) 0.0396(19) 0.053(2) 0.0178(16) 0.0064(15) 0.0152(15)
C83 0.069(2) 0.0425(19) 0.0297(17) 0.0174(15) 0.0184(16) 0.0314(19)
C84 0.043(2) 0.057(2) 0.042(2) 0.0063(17) 0.0094(16) 0.0253(18)
C85 0.055(2) 0.046(2) 0.044(2) 0.0149(17) 0.0080(17) 0.0220(19)
C86 0.063(3) 0.039(2) 0.036(2) -0.0107(16) 0.0034(18) 0.0153(19)
C87 0.051(2) 0.0397(19) 0.0363(18) 0.0042(15) 0.0131(16) 0.0184(17)
C88 0.039(2) 0.049(2) 0.064(2) 0.0154(19) 0.0205(18) 0.0229(17)
C89 0.0426(19) 0.0393(18) 0.0389(18) 0.0219(15) 0.0152(15) 0.0140(16)
C90 0.0368(19) 0.046(2) 0.0374(19) -0.0013(16) 0.0104(15) 0.0107(16)
C91 0.0296(16) 0.0325(17) 0.0376(17) 0.0114(14) -0.0048(13) 0.0103(13)
C92 0.0431(19) 0.048(2) 0.0409(19) 0.0200(16) 0.0227(16) 0.0196(17)
C93 0.0308(17) 0.0407(19) 0.0408(19) 0.0143(15) 0.0043(14) 0.0066(15)
F1 0.0576(15) 0.0597(15) 0.0746(17) 0.0115(13) 0.0214(13) 0.0154(13)
F2 0.0616(16) 0.0628(16) 0.0569(15) 0.0203(12) 0.0045(12) 0.0089(13)
F3 0.0592(15) 0.0532(14) 0.0613(15) 0.0101(12) 0.0135(12) 0.0127(12)
F4 0.0549(15) 0.0657(16) 0.0567(15) 0.0141(13) -0.0010(12) 0.0049(13)
F5 0.0612(15) 0.0587(15) 0.0644(16) 0.0235(12) 0.0185(12) 0.0154(12)
F6 0.0583(15) 0.0606(15) 0.0496(14) 0.0161(12) 0.0094(11) -0.0013(12)
F7 0.0517(15) 0.0700(17) 0.0764(18) 0.0225(14) 0.0200(13) 0.0032(13)
F8 0.0809(19) 0.0722(18) 0.0643(16) 0.0133(14) 0.0244(14) 0.0361(15)
F9 0.0695(17) 0.0525(14) 0.0628(15) 0.0177(12) 0.0230(13) 0.0115(13)
F10 0.0700(17) 0.0746(18) 0.0626(16) 0.0124(14) 0.0212(13) 0.0305(15)
F11 0.0668(16) 0.0515(14) 0.0566(15) 0.0026(12) 0.0016(12) 0.0092(13)
F12 0.0655(17) 0.0675(17) 0.0550(15) -0.0014(13) 0.0046(13) 0.0079(14)
F13 0.0821(18) 0.0616(15) 0.0543(14) 0.0211(12) 0.0194(13) 0.0302(14)
F14 0.0692(17) 0.0738(18) 0.0573(15) 0.0142(14) 0.0076(13) 0.0118(14)
F15 0.0810(18) 0.0605(16) 0.0506(14) 0.0150(12) 0.0180(13) 0.0136(14)
F16 0.0689(17) 0.0619(16) 0.0536(15) 0.0029(12) 0.0028(13) 0.0087(13)
F17 0.0866(19) 0.0501(14) 0.0674(17) 0.0128(12) 0.0222(14) 0.0266(14)
F18 0.0837(19) 0.0571(16) 0.0691(17) 0.0071(13) 0.0213(15) 0.0289(14)
F19 0.0602(16) 0.0450(14) 0.090(2) 0.0119(13) 0.0217(14) 0.0113(12)
F20 0.0668(17) 0.0770(18) 0.0534(15) 0.0087(13) 0.0041(13) 0.0227(14)
F21 0.0602(15) 0.0485(14) 0.0804(18) 0.0179(13) 0.0170(13) 0.0151(12)
F22 0.0722(18) 0.0816(19) 0.0447(13) 0.0010(13) 0.0093(12) 0.0282(15)
F23 0.0559(15) 0.0715(17) 0.0663(16) 0.0243(13) 0.0201(12) 0.0225(13)
F24 0.0536(15) 0.0696(17) 0.0711(17) 0.0194(14) 0.0217(13) 0.0193(13)
F25 0.0736(17) 0.0639(16) 0.0483(14) 0.0087(12) -0.0092(12) 0.0270(14)
F26 0.0617(16) 0.0641(16) 0.0789(18) 0.0208(14) 0.0104(14) 0.0220(13)
F27 0.0743(18) 0.0565(15) 0.0567(15) 0.0069(12) -0.0041(13) 0.0206(13)
F28 0.0495(14) 0.0707(17) 0.0711(17) 0.0179(14) 0.0018(12) 0.0134(13)
F29 0.0649(17) 0.0723(18) 0.0655(16) 0.0285(14) 0.0174(13) 0.0116(14)
F30 0.0621(15) 0.0531(14) 0.0651(15) 0.0244(12) 0.0215(12) 0.0115(12)
F31 0.0643(17) 0.0799(19) 0.0610(16) 0.0223(14) 0.0034(13) 0.0140(14)
F32 0.0776(18) 0.0708(17) 0.0617(16) 0.0289(14) 0.0211(14) 0.0185(15)
F33 0.0683(17) 0.0627(16) 0.0665(16) 0.0159(13) -0.0074(13) 0.0185(14)
F34 0.0736(18) 0.0634(16) 0.0619(16) 0.0227(13) 0.0151(13) 0.0162(14)
F35 0.0805(19) 0.0639(17) 0.0704(18) 0.0087(14) 0.0179(15) 0.0237(15)
F36 0.0724(18) 0.0562(15) 0.0740(18) 0.0063(13) 0.0168(14) 0.0202(14)
F37 0.0522(14) 0.0619(15) 0.0637(16) 0.0136(13) 0.0126(12) 0.0131(12)
F38 0.0746(18) 0.0596(16) 0.0620(16) 0.0082(13) 0.0208(14) 0.0169(14)
F39 0.0514(14) 0.0670(16) 0.0564(15) 0.0176(12) 0.0101(11) 0.0064(12)
F40 0.0633(16) 0.0729(17) 0.0552(15) 0.0076(13) 0.0115(12) 0.0243(14)
F41 0.0580(15) 0.0634(16) 0.0669(16) 0.0169(13) 0.0094(12) 0.0195(13)
F42 0.0569(15) 0.0546(15) 0.0706(17) 0.0121(13) -0.0019(13) 0.0093(12)
F43 0.0592(16) 0.0711(18) 0.0648(17) 0.0036(14) 0.0085(13) 0.0126(14)
F44 0.0745(17) 0.0548(15) 0.0610(16) 0.0118(12) 0.0215(13) 0.0158(13)
F45 0.0544(14) 0.0593(15) 0.0518(14) 0.0134(11) 0.0069(11) 0.0121(12)
F46 0.0709(18) 0.0634(16) 0.0638(16) 0.0201(13) 0.0133(14) 0.0055(14)
F47 0.0599(16) 0.0637(16) 0.0855(19) 0.0154(14) 0.0219(14) 0.0203(13)
F48 0.0724(18) 0.0696(17) 0.0734(18) 0.0083(14) 0.0169(14) 0.0318(15)
N1 0.0466(17) 0.0449(17) 0.0423(17) 0.0140(14) 0.0158(14) 0.0206(15)
N2 0.0427(17) 0.0470(18) 0.0411(16) 0.0132(14) 0.0177(13) 0.0191(14)
N3 0.0387(16) 0.0467(17) 0.0332(15) 0.0163(13) 0.0036(12) 0.0120(14)
N4 0.0416(16) 0.0429(17) 0.0363(15) 0.0070(13) 0.0150(13) 0.0184(14)
N5 0.0414(17) 0.0436(17) 0.0400(16) 0.0103(13) 0.0085(13) 0.0157(14)
N6 0.0306(15) 0.0279(14) 0.0512(18) 0.0050(13) 0.0195(13) 0.0002(12)
N7 0.0385(16) 0.0402(16) 0.0451(17) 0.0157(14) 0.0125(13) 0.0088(13)
N8 0.0392(16) 0.0416(16) 0.0406(16) 0.0180(13) 0.0141(13) 0.0197(13)
N9 0.0481(18) 0.0444(17) 0.0380(16) 0.0100(13) 0.0066(13) 0.0228(15)
N10 0.0393(16) 0.0424(17) 0.0432(17) 0.0102(14) 0.0110(13) 0.0179(14)
N11 0.0535(18) 0.0352(15) 0.0399(16) 0.0146(13) 0.0175(14) 0.0254(14)
O1 0.0458(15) 0.0477(15) 0.0404(14) 0.0133(12) 0.0108(11) 0.0106(12)
O1W 0.028(4) 0.055(5) 0.050(5) 0.007(4) 0.023(3) 0.030(4)
O2W 0.046(5) 0.045(5) 0.085(7) 0.010(5) -0.023(5) 0.034(4)
O3W 0.101(10) 0.115(11) 0.108(10) 0.075(9) 0.042(8) 0.055(9)
O4W 0.038(4) 0.016(3) 0.046(4) 0.003(3) 0.009(3) 0.015(3)
O5W 0.044(5) 0.047(5) 0.024(4) 0.009(3) -0.016(3) 0.012(4)
O6W 0.125(12) 0.111(11) 0.066(8) 0.019(8) -0.049(8) 0.024(10)
O7W 0.091(8) 0.049(5) 0.057(6) 0.018(5) 0.016(5) 0.040(6)
O8W 0.135(12) 0.105(10) 0.089(9) 0.035(8) -0.018(8) 0.084(10)
O9W 0.069(7) 0.056(6) 0.056(6) 0.022(5) 0.025(5) 0.002(5)
O10W 0.049(5) 0.028(4) 0.056(5) -0.001(4) 0.016(4) 0.008(4)
O11W 0.037(3) 0.056(4) 0.069(5) 0.017(4) -0.002(3) 0.006(3)
O12W 0.038(4) 0.047(5) 0.040(5) 0.026(4) 0.006(4) -0.007(4)
O13W 0.052(5) 0.029(4) 0.038(5) -0.002(3) -0.017(4) -0.014(4)
O14W 0.036(4) 0.023(4) 0.055(5) 0.010(3) 0.024(4) 0.011(3)
O15W 0.060(4) 0.033(3) 0.069(5) 0.025(3) 0.026(4) 0.006(3)
O16W 0.051(4) 0.051(4) 0.029(3) -0.020(3) -0.010(3) -0.004(3)
P1 0.0536(6) 0.0580(7) 0.0445(6) 0.0121(5) 0.0083(5) 0.0113(5)
P2 0.0500(6) 0.0562(7) 0.0495(6) 0.0095(5) 0.0159(5) 0.0077(5)
P3 0.0548(6) 0.0522(6) 0.0555(6) 0.0130(5) 0.0096(5) 0.0162(5)
P4 0.0553(6) 0.0559(6) 0.0466(6) 0.0173(5) 0.0192(5) 0.0188(5)
P5 0.0539(6) 0.0523(6) 0.0448(6) 0.0141(5) 0.0114(5) 0.0136(5)
P6 0.0543(6) 0.0560(7) 0.0588(7) 0.0153(5) 0.0109(5) 0.0168(5)
P7 0.0534(6) 0.0536(6) 0.0472(6) 0.0118(5) 0.0120(5) 0.0155(5)
P8 0.0590(7) 0.0496(6) 0.0508(6) 0.0105(5) 0.0116(5) 0.0130(5)

loop_
_atom_type_symbol
_atom_type_description
_atom_type_scat_dispersion_real
_atom_type_scat_dispersion_imag
_atom_type_scat_source
C C 0.0033 0.0016 'International Tables Vol C Tables 4.2.6.8 and 6.1.1.4'
H H 0.0000 0.0000 'International Tables Vol C Tables 4.2.6.8 and 6.1.1.4'
N N 0.0061 0.0033 'International Tables Vol C Tables 4.2.6.8 and 6.1.1.4'
O O 0.0106 0.0060 'International Tables Vol C Tables 4.2.6.8 and 6.1.1.4'
F F 0.0171 0.0103 'International Tables Vol C Tables 4.2.6.8 and 6.1.1.4'
P P 0.1023 0.0942 'International Tables Vol C Tables 4.2.6.8 and 6.1.1.4'
S S 0.1246 0.1234 'International Tables Vol C Tables 4.2.6.8 and 6.1.1.4'
Cd Cd -0.8075 1.2024 'International Tables Vol C Tables 4.2.6.8 and 6.1.1.4'

loop_
_geom_angle_atom_site_label_1
_geom_angle_atom_site_label_2
_geom_angle_atom_site_label_3
_geom_angle
S7 Cd1 S1 117.16(3)
S7 Cd1 S2 112.28(3)
S1 Cd1 S2 103.08(3)
S7 Cd1 S5 110.20(3)
S1 Cd1 S5 108.00(3)
S2 Cd1 S5 105.26(3)
S8 Cd2 S6 123.15(3)
S8 Cd2 S3 111.54(3)
S6 Cd2 S3 106.55(3)
S8 Cd2 S1 101.25(3)
S6 Cd2 S1 107.11(3)
S3 Cd2 S1 105.86(3)
S9 Cd3 S3 113.87(3)
S9 Cd3 S2 104.24(3)
S3 Cd3 S2 128.20(3)
S9 Cd3 S4 118.82(3)
S3 Cd3 S4 101.89(3)
S2 Cd3 S4 88.17(3)
S10 Cd4 S4 106.76(3)
S10 Cd4 S5 114.72(3)
S4 Cd4 S5 108.07(3)
S10 Cd4 S6 113.50(3)
S4 Cd4 S6 115.37(3)
S5 Cd4 S6 98.41(2)
C1 S1 Cd1 105.32(11)
C1 S1 Cd2 108.36(11)
Cd1 S1 Cd2 118.67(3)
C7 S2 Cd1 97.90(13)
C7 S2 Cd3 106.50(12)
Cd1 S2 Cd3 113.11(3)
C13 S3 Cd3 104.92(13)
C13 S3 Cd2 104.22(13)
Cd3 S3 Cd2 109.45(3)
C19 S4 Cd4 109.15(13)
C19 S4 Cd3 104.37(13)
Cd4 S4 Cd3 115.31(3)
C25 S5 Cd1 107.02(12)
C25 S5 Cd4 101.65(11)
Cd1 S5 Cd4 110.62(3)
C31 S6 Cd2 110.12(11)
C31 S6 Cd4 101.07(13)
Cd2 S6 Cd4 111.18(3)
C37 S7 Cd1 106.51(12)
C43 S8 Cd2 101.89(11)
C49 S9 Cd3 100.73(12)
C55 S10 Cd4 107.51(12)
C6 C1 C2 120.7(3)
C6 C1 S1 117.2(3)
C2 C1 S1 122.1(3)
C1 C2 C3 119.6(3)
C1 C2 H2 120.2
C3 C2 H2 120.2
C4 C3 C2 119.2(3)
C4 C3 H3 120.4
C2 C3 H3 120.4
C3 C4 C5 122.6(3)
C3 C4 N1 120.2(3)
C5 C4 N1 117.1(3)
C4 C5 C6 117.4(3)
C4 C5 H5 121.3
C6 C5 H5 121.3
C1 C6 C5 120.4(3)
C1 C6 H6 119.8
C5 C6 H6 119.8
C12 C7 C8 119.4(3)
C12 C7 S2 120.1(3)
C8 C7 S2 120.4(3)
C9 C8 C7 120.1(3)
C9 C8 H8 119.9
C7 C8 H8 119.9
C8 C9 C10 121.9(4)
C8 C9 H9 119.1
C10 C9 H9 119.1
C11 C10 C9 119.2(3)
C11 C10 N2 119.9(3)
C9 C10 N2 120.8(3)
C10 C11 C12 118.6(4)
C10 C11 H11 120.7
C12 C11 H11 120.7
C7 C12 C11 120.8(3)
C7 C12 H12 119.6
C11 C12 H12 119.6
C18 C13 C14 120.4(3)
C18 C13 S3 123.0(3)
C14 C13 S3 116.6(3)
C15 C14 C13 119.4(3)
C15 C14 H14 120.3
C13 C14 H14 120.3
C16 C15 C14 121.2(4)
C16 C15 H15 119.4
C14 C15 H15 119.4
C17 C16 C15 118.8(3)
C17 C16 N3 122.8(3)
C15 C16 N3 118.0(3)
C16 C17 C18 121.8(4)
C16 C17 H17 119.1
C18 C17 H17 119.1
C13 C18 C17 118.3(3)
C13 C18 H18 120.8
C17 C18 H18 120.8
C20 C19 C24 120.0(3)
C20 C19 S4 126.0(3)
C24 C19 S4 113.8(3)
C21 C20 C19 120.0(3)
C21 C20 H20 120.0
C19 C20 H20 120.0
C20 C21 C22 120.0(3)
C20 C21 H21 120.0
C22 C21 H21 120.0
C23 C22 C21 120.0(3)
C23 C22 N4 121.1(3)
C21 C22 N4 118.9(3)
C24 C23 C22 120.0(3)
C24 C23 H23 120.0
C22 C23 H23 120.0
C23 C24 C19 120.0(4)
C23 C24 H24 120.0
C19 C24 H24 120.0
C30 C25 C26 119.4(3)
C30 C25 S5 119.2(3)
C26 C25 S5 121.2(3)
C27 C26 C25 118.6(3)
C27 C26 H26 120.7
C25 C26 H26 120.7
C28 C27 C26 121.4(4)
C28 C27 H27 119.3
C26 C27 H27 119.3
C27 C28 C29 118.8(3)
C27 C28 N5 121.8(3)
C29 C28 N5 119.4(3)
C30 C29 C28 119.4(3)
C30 C29 H29 120.3
C28 C29 H29 120.3
C29 C30 C25 122.4(3)
C29 C30 H30 118.8
C25 C30 H30 118.8
C32 C31 C36 120.0(3)
C32 C31 S6 120.3(2)
C36 C31 S6 119.7(3)
C31 C32 C33 120.0(3)
C31 C32 H32 120.0
C33 C32 H32 120.0
C34 C33 C32 120.0(3)
C34 C33 H33 120.0
C32 C33 H33 120.0
C33 C34 C35 120.0(3)
C33 C34 N6 114.4(3)
C35 C34 N6 125.6(3)
C34 C35 C36 120.0(3)
C34 C35 H35 120.0
C36 C35 H35 120.0
C35 C36 C31 120.0(3)
C35 C36 H36 120.0
C31 C36 H36 120.0
C42 C37 C38 119.0(3)
C42 C37 S7 114.8(3)
C38 C37 S7 126.1(3)
C39 C38 C37 120.1(3)
C39 C38 H38 120.0
C37 C38 H38 120.0
C38 C39 C40 124.0(3)
C38 C39 H39 118.0
C40 C39 H39 118.0
C39 C40 C41 116.8(3)
C39 C40 N7 121.5(3)
C41 C40 N7 121.6(3)
C42 C41 C40 118.9(3)
C42 C41 H41 120.5
C40 C41 H41 120.5
C37 C42 C41 121.1(3)
C37 C42 H42 119.4
C41 C42 H42 119.4
C48 C43 C44 122.5(3)
C48 C43 S8 120.1(3)
C44 C43 S8 116.7(3)
C43 C44 C45 120.1(3)
C43 C44 H44 120.0
C45 C44 H44 120.0
C46 C45 C44 118.1(4)
C46 C45 H45 121.0
C44 C45 H45 121.0
C47 C46 C45 120.7(3)
C47 C46 N8 117.0(3)
C45 C46 N8 122.3(3)
C46 C47 C48 118.7(3)
C46 C47 H47 120.6
C48 C47 H47 120.6
C43 C48 C47 119.8(3)
C43 C48 H48 120.1
C47 C48 H48 120.1
C50 C49 C54 120.0(3)
C50 C49 S9 114.9(3)
C54 C49 S9 125.2(3)
C51 C50 C49 120.0(4)
C51 C50 H50 120.0
C49 C50 H50 120.0
C52 C51 C50 120.0(4)
C52 C51 H51 120.0
C50 C51 H51 120.0
C51 C52 C53 120.0(4)
C51 C52 N9 125.1(3)
C53 C52 N9 114.8(3)
C54 C53 C52 120.0(4)
C54 C53 H53 120.0
C52 C53 H53 120.0
C53 C54 C49 120.0(4)
C53 C54 H54 120.0
C49 C54 H54 120.0
C60 C55 C56 119.8(3)
C60 C55 S10 117.3(3)
C56 C55 S10 122.8(3)
C55 C56 C57 120.6(3)
C55 C56 H56 119.7
C57 C56 H56 119.7
C56 C57 C58 119.0(3)
C56 C57 H57 120.5
C58 C57 H57 120.5
C57 C58 C59 119.9(3)
C57 C58 N10 117.4(3)
C59 C58 N10 122.7(3)
C60 C59 C58 118.4(3)
C60 C59 H59 120.8
C58 C59 H59 120.8
C55 C60 C59 122.2(3)
C55 C60 H60 118.9
C59 C60 H60 118.9
N1 C61 H61A 109.5
N1 C61 H61B 109.5
H61A C61 H61B 109.5
N1 C61 H61C 109.5
H61A C61 H61C 109.5
H61B C61 H61C 109.5
N1 C62 H62A 109.5
N1 C62 H62B 109.5
H62A C62 H62B 109.5
N1 C62 H62C 109.5
H62A C62 H62C 109.5
H62B C62 H62C 109.5
N1 C63 H63A 109.5
N1 C63 H63B 109.5
H63A C63 H63B 109.5
N1 C63 H63C 109.5
H63A C63 H63C 109.5
H63B C63 H63C 109.5
N2 C64 H64A 109.5
N2 C64 H64B 109.5
H64A C64 H64B 109.5
N2 C64 H64C 109.5
H64A C64 H64C 109.5
H64B C64 H64C 109.5
N2 C65 H65A 109.5
N2 C65 H65B 109.5
H65A C65 H65B 109.5
N2 C65 H65C 109.5
H65A C65 H65C 109.5
H65B C65 H65C 109.5
N2 C66 H66A 109.5
N2 C66 H66B 109.5
H66A C66 H66B 109.5
N2 C66 H66C 109.5
H66A C66 H66C 109.5
H66B C66 H66C 109.5
N3 C67 H67A 109.5
N3 C67 H67B 109.5
H67A C67 H67B 109.5
N3 C67 H67C 109.5
H67A C67 H67C 109.5
H67B C67 H67C 109.5
N3 C68 H68A 109.5
N3 C68 H68B 109.5
H68A C68 H68B 109.5
N3 C68 H68C 109.5
H68A C68 H68C 109.5
H68B C68 H68C 109.5
N3 C69 H69A 109.5
N3 C69 H69B 109.5
H69A C69 H69B 109.5
N3 C69 H69C 109.5
H69A C69 H69C 109.5
H69B C69 H69C 109.5
N4 C70 H70A 109.5
N4 C70 H70B 109.5
H70A C70 H70B 109.5
N4 C70 H70C 109.5
H70A C70 H70C 109.5
H70B C70 H70C 109.5
N4 C71 H71A 109.5
N4 C71 H71B 109.5
H71A C71 H71B 109.5
N4 C71 H71C 109.5
H71A C71 H71C 109.5
H71B C71 H71C 109.5
N4 C72 H72A 109.5
N4 C72 H72B 109.5
H72A C72 H72B 109.5
N4 C72 H72C 109.5
H72A C72 H72C 109.5
H72B C72 H72C 109.5
N5 C73 H73A 109.5
N5 C73 H73B 109.5
H73A C73 H73B 109.5
N5 C73 H73C 109.5
H73A C73 H73C 109.5
H73B C73 H73C 109.5
N5 C74 H74A 109.5
N5 C74 H74B 109.5
H74A C74 H74B 109.5
N5 C74 H74C 109.5
H74A C74 H74C 109.5
H74B C74 H74C 109.5
N5 C75 H75A 109.5
N5 C75 H75B 109.5
H75A C75 H75B 109.5
N5 C75 H75C 109.5
H75A C75 H75C 109.5
H75B C75 H75C 109.5
N6 C76 H76A 109.5
N6 C76 H76B 109.5
H76A C76 H76B 109.5
N6 C76 H76C 109.5
H76A C76 H76C 109.5
H76B C76 H76C 109.5
N6 C77 H77A 109.5
N6 C77 H77B 109.5
H77A C77 H77B 109.5
N6 C77 H77C 109.5
H77A C77 H77C 109.5
H77B C77 H77C 109.5
N6 C78 H78A 109.5
N6 C78 H78B 109.5
H78A C78 H78B 109.5
N6 C78 H78C 109.5
H78A C78 H78C 109.5
H78B C78 H78C 109.5
N7 C79 H79A 109.5
N7 C79 H79B 109.5
H79A C79 H79B 109.5
N7 C79 H79C 109.5
H79A C79 H79C 109.5
H79B C79 H79C 109.5
N7 C80 H80A 109.5
N7 C80 H80B 109.5
H80A C80 H80B 109.5
N7 C80 H80C 109.5
H80A C80 H80C 109.5
H80B C80 H80C 109.5
N7 C81 H81A 109.5
N7 C81 H81B 109.5
H81A C81 H81B 109.5
N7 C81 H81C 109.5
H81A C81 H81C 109.5
H81B C81 H81C 109.5
N8 C82 H82A 109.5
N8 C82 H82B 109.5
H82A C82 H82B 109.5
N8 C82 H82C 109.5
H82A C82 H82C 109.5
H82B C82 H82C 109.5
N8 C83 H83A 109.5
N8 C83 H83B 109.5
H83A C83 H83B 109.5
N8 C83 H83C 109.5
H83A C83 H83C 109.5
H83B C83 H83C 109.5
N8 C84 H84A 109.5
N8 C84 H84B 109.5
H84A C84 H84B 109.5
N8 C84 H84C 109.5
H84A C84 H84C 109.5
H84B C84 H84C 109.5
N9 C85 H85A 109.5
N9 C85 H85B 109.5
H85A C85 H85B 109.5
N9 C85 H85C 109.5
H85A C85 H85C 109.5
H85B C85 H85C 109.5
N9 C86 H86A 109.5
N9 C86 H86B 109.5
H86A C86 H86B 109.5
N9 C86 H86C 109.5
H86A C86 H86C 109.5
H86B C86 H86C 109.5
N9 C87 H87A 109.5
N9 C87 H87B 109.5
H87A C87 H87B 109.5
N9 C87 H87C 109.5
H87A C87 H87C 109.5
H87B C87 H87C 109.5
N10 C88 H88A 109.5
N10 C88 H88B 109.5
H88A C88 H88B 109.5
N10 C88 H88C 109.5
H88A C88 H88C 109.5
H88B C88 H88C 109.5
N10 C89 H89A 109.5
N10 C89 H89B 109.5
H89A C89 H89B 109.5
N10 C89 H89C 109.5
H89A C89 H89C 109.5
H89B C89 H89C 109.5
N10 C90 H90A 109.5
N10 C90 H90B 109.5
H90A C90 H90B 109.5
N10 C90 H90C 109.5
H90A C90 H90C 109.5
H90B C90 H90C 109.5
O1 C91 N11 123.0(3)
O1 C91 H91 118.5
N11 C91 H91 118.5
N11 C92 H92A 109.5
N11 C92 H92B 109.5
H92A C92 H92B 109.5
N11 C92 H92C 109.5
H92A C92 H92C 109.5
H92B C92 H92C 109.5
N11 C93 H93A 109.5
N11 C93 H93B 109.5
H93A C93 H93B 109.5
N11 C93 H93C 109.5
H93A C93 H93C 109.5
H93B C93 H93C 109.5
C61 N1 C63 113.2(2)
C61 N1 C4 111.6(2)
C63 N1 C4 109.30(18)
C61 N1 C62 109.48(19)
C63 N1 C62 105.9(2)
C4 N1 C62 107.07(19)
C65 N2 C10 107.91(19)
C65 N2 C66 111.0(2)
C10 N2 C66 110.5(2)
C65 N2 C64 112.2(2)
C10 N2 C64 106.88(18)
C66 N2 C64 108.3(2)
C68 N3 C69 109.9(2)
C68 N3 C67 118.1(2)
C69 N3 C67 94.3(2)
C68 N3 C16 118.0(2)
C69 N3 C16 102.10(18)
C67 N3 C16 110.51(18)
C22 N4 C70 106.40(19)
C22 N4 C72 113.78(19)
C70 N4 C72 110.4(2)
C22 N4 C71 109.72(18)
C70 N4 C71 111.1(2)
C72 N4 C71 105.5(2)
C74 N5 C28 110.5(2)
C74 N5 C75 110.6(2)
C28 N5 C75 112.78(19)
C74 N5 C73 111.9(2)
C28 N5 C73 109.38(19)
C75 N5 C73 101.4(2)
C76 N6 C77 103.4(2)
C76 N6 C78 125.5(2)
C77 N6 C78 98.3(2)
C76 N6 C34 107.7(2)
C77 N6 C34 109.13(17)
C78 N6 C34 111.26(17)
C40 N7 C79 108.92(19)
C40 N7 C81 109.19(18)
C79 N7 C81 112.7(2)
C40 N7 C80 109.4(2)
C79 N7 C80 111.8(2)
C81 N7 C80 104.8(2)
C46 N8 C83 113.22(18)
C46 N8 C82 106.75(18)
C83 N8 C82 112.1(2)
C46 N8 C84 109.03(18)
C83 N8 C84 105.6(2)
C82 N8 C84 110.1(2)
C85 N9 C87 109.0(2)
C85 N9 C86 110.6(2)
C87 N9 C86 108.9(2)
C85 N9 C52 105.45(19)
C87 N9 C52 108.48(19)
C86 N9 C52 114.17(19)
C88 N10 C58 112.5(2)
C88 N10 C89 110.6(2)
C58 N10 C89 109.03(18)
C88 N10 C90 108.6(2)
C58 N10 C90 109.90(19)
C89 N10 C90 106.05(18)
C91 N11 C92 124.5(2)
C91 N11 C93 122.2(2)
C92 N11 C93 112.3(2)
H1X O1W H1Y 109.5
H2X O2W H2Y 109.5
H3X O3W H3Y 109.5
H4X O4W H4Y 109.5
H5X O5W H5Y 109.5
H6X O6W H6Y 109.5
H7X O7W H7Y 109.5
H8X O8W H8Y 109.5
H9X O9W H9Y 109.5
H10X O10W H10Y 109.8
H11X O11W H11Y 109.5
H12X O12W H12Y 109.5
H13X O13W H13Y 109.5
H14X O14W H14Y 109.5
H15D O15W H15C 109.5
H16X O16W H16Y 108.3
F1 P1 F2 88.60(17)
F1 P1 F5 91.07(16)
F2 P1 F5 91.00(15)
F1 P1 F3 178.93(16)
F2 P1 F3 91.22(16)
F5 P1 F3 89.99(15)
F1 P1 F4 93.83(16)
F2 P1 F4 177.36(18)
F5 P1 F4 87.94(15)
F3 P1 F4 86.37(16)
F1 P1 F6 91.90(16)
F2 P1 F6 89.69(14)
F5 P1 F6 176.97(18)
F3 P1 F6 87.05(15)
F4 P1 F6 91.25(14)
F10 P2 F7 88.44(17)
F10 P2 F9 90.44(17)
F7 P2 F9 178.85(19)
F10 P2 F11 90.27(16)
F7 P2 F11 91.27(16)
F9 P2 F11 88.46(15)
F10 P2 F12 89.65(17)
F7 P2 F12 93.44(16)
F9 P2 F12 86.83(16)
F11 P2 F12 175.29(17)
F10 P2 F8 179.16(19)
F7 P2 F8 91.90(17)
F9 P2 F8 89.21(16)
F11 P2 F8 88.96(16)
F12 P2 F8 91.09(17)
F13 P3 F14 94.64(17)
F13 P3 F15 163.3(2)
F14 P3 F15 93.55(16)
F13 P3 F17 99.10(16)
F14 P3 F17 109.77(19)
F15 P3 F17 91.71(17)
F13 P3 F18 86.83(17)
F14 P3 F18 84.87(18)
F15 P3 F18 79.49(17)
F17 P3 F18 163.51(18)
F13 P3 F16 80.36(16)
F14 P3 F16 166.69(19)
F15 P3 F16 88.44(16)
F17 P3 F16 83.30(16)
F18 P3 F16 82.55(16)
F20 P4 F19 93.04(18)
F20 P4 F22 177.79(17)
F19 P4 F22 87.18(17)
F20 P4 F21 88.82(17)
F19 P4 F21 178.11(18)
F22 P4 F21 90.98(17)
F20 P4 F24 92.84(16)
F19 P4 F24 89.44(15)
F22 P4 F24 89.36(15)
F21 P4 F24 90.13(15)
F20 P4 F23 88.59(15)
F19 P4 F23 88.02(15)
F22 P4 F23 89.22(15)
F21 P4 F23 92.37(15)
F24 P4 F23 177.15(16)
F29 P5 F26 87.98(16)
F29 P5 F25 90.24(16)
F26 P5 F25 90.60(15)
F29 P5 F27 88.79(16)
F26 P5 F27 90.51(16)
F25 P5 F27 178.49(17)
F29 P5 F28 91.14(16)
F26 P5 F28 178.59(17)
F25 P5 F28 88.30(15)
F27 P5 F28 90.58(15)
F29 P5 F30 178.88(17)
F26 P5 F30 92.34(16)
F25 P5 F30 88.69(15)
F27 P5 F30 92.28(15)
F28 P5 F30 88.52(16)
F32 P6 F33 90.62(17)
F32 P6 F34 177.47(18)
F33 P6 F34 86.90(16)
F32 P6 F35 87.79(17)
F33 P6 F35 90.54(17)
F34 P6 F35 91.73(17)
F32 P6 F36 86.69(16)
F33 P6 F36 79.30(16)
F34 P6 F36 93.34(16)
F35 P6 F36 168.37(19)
F32 P6 F31 95.36(17)
F33 P6 F31 173.99(17)
F34 P6 F31 87.12(16)
F35 P6 F31 90.27(17)
F36 P6 F31 100.42(16)
F41 P7 F38 97.15(17)
F41 P7 F37 91.98(16)
F38 P7 F37 89.05(15)
F41 P7 F42 171.44(17)
F38 P7 F42 91.18(17)
F37 P7 F42 86.16(16)
F41 P7 F39 91.11(16)
F38 P7 F39 84.83(15)
F37 P7 F39 173.45(16)
F42 P7 F39 91.61(16)
F41 P7 F40 83.80(15)
F38 P7 F40 178.43(16)
F37 P7 F40 89.66(15)
F42 P7 F40 87.83(16)
F39 P7 F40 96.42(15)
F43 P8 F44 94.54(17)
F43 P8 F47 100.32(18)
F44 P8 F47 84.23(17)
F43 P8 F45 169.56(19)
F44 P8 F45 82.53(15)
F47 P8 F45 89.39(16)
F43 P8 F48 86.63(17)
F44 P8 F48 74.43(16)
F47 P8 F48 158.05(18)
F45 P8 F48 82.92(15)
F43 P8 F46 95.98(16)
F44 P8 F46 165.90(18)
F47 P8 F46 103.02(17)
F45 P8 F46 85.45(14)
F48 P8 F46 96.84(16)

loop_
_geom_bond_atom_site_label_1
_geom_bond_atom_site_label_2
_geom_bond_distance
Cd1 S7 2.4488(8)
Cd1 S1 2.5116(8)
Cd1 S2 2.5475(8)
Cd1 S5 2.5518(8)
Cd2 S8 2.4463(8)
Cd2 S6 2.5441(8)
Cd2 S3 2.5479(8)
Cd2 S1 2.5619(8)
Cd3 S9 2.4566(8)
Cd3 S3 2.5251(8)
Cd3 S2 2.5492(8)
Cd3 S4 2.5828(8)
Cd4 S10 2.4649(8)
Cd4 S4 2.5220(8)
Cd4 S5 2.5588(8)
Cd4 S6 2.5614(8)
S1 C1 1.763(3)
S2 C7 1.738(4)
S3 C13 1.727(4)
S4 C19 1.761(4)
S5 C25 1.788(3)
S6 C31 1.767(3)
S7 C37 1.782(3)
S8 C43 1.809(3)
S9 C49 1.691(3)
S10 C55 1.772(3)
C1 C6 1.385(5)
C1 C2 1.393(5)
C2 C3 1.425(5)
C2 H2 0.9300
C3 C4 1.354(5)
C3 H3 0.9300
C4 C5 1.418(5)
C4 N1 1.527(4)
C5 C6 1.420(5)
C5 H5 0.9300
C6 H6 0.9300
C7 C12 1.392(5)
C7 C8 1.411(5)
C8 C9 1.295(5)
C8 H8 0.9300
C9 C10 1.442(5)
C9 H9 0.9300
C10 C11 1.375(5)
C10 N2 1.520(4)
C11 C12 1.393(5)
C11 H11 0.9300
C12 H12 0.9300
C13 C18 1.380(5)
C13 C14 1.399(5)
C14 C15 1.387(5)
C14 H14 0.9300
C15 C16 1.386(5)
C15 H15 0.9300
C16 C17 1.360(5)
C16 N3 1.502(3)
C17 C18 1.419(5)
C17 H17 0.9300
C18 H18 0.9300
C19 C20 1.390(5)
C19 C24 1.390(5)
C20 C21 1.390(5)
C20 H20 0.9300
C21 C22 1.390(5)
C21 H21 0.9300
C22 C23 1.390(5)
C22 N4 1.490(3)
C23 C24 1.390(5)
C23 H23 0.9300
C24 H24 0.9300
C25 C30 1.381(5)
C25 C26 1.394(5)
C26 C27 1.386(5)
C26 H26 0.9300
C27 C28 1.384(5)
C27 H27 0.9300
C28 C29 1.413(5)
C28 N5 1.492(4)
C29 C30 1.340(5)
C29 H29 0.9300
C30 H30 0.9300
C31 C32 1.390(5)
C31 C36 1.390(4)
C32 C33 1.390(5)
C32 H32 0.9300
C33 C34 1.390(5)
C33 H33 0.9300
C34 C35 1.390(5)
C34 N6 1.529(4)
C35 C36 1.390(5)
C35 H35 0.9300
C36 H36 0.9300
C37 C42 1.379(5)
C37 C38 1.380(5)
C38 C39 1.342(5)
C38 H38 0.9300
C39 C40 1.374(5)
C39 H39 0.9300
C40 C41 1.424(5)
C40 N7 1.510(4)
C41 C42 1.398(5)
C41 H41 0.9300
C42 H42 0.9300
C43 C48 1.338(5)
C43 C44 1.370(5)
C44 C45 1.408(5)
C44 H44 0.9300
C45 C46 1.406(5)
C45 H45 0.9300
C46 C47 1.396(5)
C46 N8 1.494(4)
C47 C48 1.419(5)
C47 H47 0.9300
C48 H48 0.9300
C49 C50 1.390(5)
C49 C54 1.390(5)
C50 C51 1.390(6)
C50 H50 0.9300
C51 C52 1.390(6)
C51 H51 0.9300
C52 C53 1.390(5)
C52 N9 1.591(4)
C53 C54 1.390(6)
C53 H53 0.9300
C54 H54 0.9300
C55 C60 1.372(5)
C55 C56 1.380(5)
C56 C57 1.404(5)
C56 H56 0.9300
C57 C58 1.405(5)
C57 H57 0.9300
C58 C59 1.421(5)
C58 N10 1.509(3)
C59 C60 1.380(5)
C59 H59 0.9300
C60 H60 0.9300
C61 N1 1.508(3)
C61 H61A 0.9600
C61 H61B 0.9600
C61 H61C 0.9600
C62 N1 1.532(4)
C62 H62A 0.9600
C62 H62B 0.9600
C62 H62C 0.9600
C63 N1 1.513(4)
C63 H63A 0.9600
C63 H63B 0.9600
C63 H63C 0.9600
C64 N2 1.571(3)
C64 H64A 0.9600
C64 H64B 0.9600
C64 H64C 0.9600
C65 N2 1.489(4)
C65 H65A 0.9600
C65 H65B 0.9600
C65 H65C 0.9600
C66 N2 1.541(4)
C66 H66A 0.9600
C66 H66B 0.9600
C66 H66C 0.9600
C67 N3 1.489(3)
C67 H67A 0.9600
C67 H67B 0.9600
C67 H67C 0.9600
C68 N3 1.459(4)
C68 H68A 0.9600
C68 H68B 0.9600
C68 H68C 0.9600
C69 N3 1.471(4)
C69 H69A 0.9600
C69 H69B 0.9600
C69 H69C 0.9600
C70 N4 1.491(4)
C70 H70A 0.9600
C70 H70B 0.9600
C70 H70C 0.9600
C71 N4 1.553(4)
C71 H71A 0.9600
C71 H71B 0.9600
C71 H71C 0.9600
C72 N4 1.506(4)
C72 H72A 0.9600
C72 H72B 0.9600
C72 H72C 0.9600
C73 N5 1.544(3)
C73 H73A 0.9600
C73 H73B 0.9600
C73 H73C 0.9600
C74 N5 1.461(4)
C74 H74A 0.9600
C74 H74B 0.9600
C74 H74C 0.9600
C75 N5 1.529(4)
C75 H75A 0.9600
C75 H75B 0.9600
C75 H75C 0.9600
C76 N6 1.484(4)
C76 H76A 0.9600
C76 H76B 0.9600
C76 H76C 0.9600
C77 N6 1.519(4)
C77 H77A 0.9600
C77 H77B 0.9600
C77 H77C 0.9600
C78 N6 1.524(4)
C78 H78A 0.9600
C78 H78B 0.9600
C78 H78C 0.9600
C79 N7 1.528(4)
C79 H79A 0.9600
C79 H79B 0.9600
C79 H79C 0.9600
C80 N7 1.550(4)
C80 H80A 0.9600
C80 H80B 0.9600
C80 H80C 0.9600
C81 N7 1.535(3)
C81 H81A 0.9600
C81 H81B 0.9600
C81 H81C 0.9600
C82 N8 1.512(3)
C82 H82A 0.9600
C82 H82B 0.9600
C82 H82C 0.9600
C83 N8 1.496(3)
C83 H83A 0.9600
C83 H83B 0.9600
C83 H83C 0.9600
C84 N8 1.558(4)
C84 H84A 0.9600
C84 H84B 0.9600
C84 H84C 0.9600
C85 N9 1.476(4)
C85 H85A 0.9600
C85 H85B 0.9600
C85 H85C 0.9600
C86 N9 1.496(4)
C86 H86A 0.9600
C86 H86B 0.9600
C86 H86C 0.9600
C87 N9 1.485(4)
C87 H87A 0.9600
C87 H87B 0.9600
C87 H87C 0.9600
C88 N10 1.485(4)
C88 H88A 0.9600
C88 H88B 0.9600
C88 H88C 0.9600
C89 N10 1.523(4)
C89 H89A 0.9600
C89 H89B 0.9600
C89 H89C 0.9600
C90 N10 1.544(4)
C90 H90A 0.9600
C90 H90B 0.9600
C90 H90C 0.9600
C91 O1 1.280(3)
C91 N11 1.327(3)
C91 H91 0.9300
C92 N11 1.411(4)
C92 H92A 0.9600
C92 H92B 0.9600
C92 H92C 0.9600
C93 N11 1.532(3)
C93 H93A 0.9600
C93 H93B 0.9600
C93 H93C 0.9600
F1 P1 1.522(3)
F2 P1 1.554(3)
F3 P1 1.608(3)
F4 P1 1.610(3)
F5 P1 1.592(3)
F6 P1 1.624(3)
F7 P2 1.550(3)
F8 P2 1.601(3)
F9 P2 1.574(3)
F10 P2 1.547(3)
F11 P2 1.588(3)
F12 P2 1.592(3)
F13 P3 1.449(3)
F14 P3 1.458(3)
F15 P3 1.510(3)
F16 P3 1.722(3)
F17 P3 1.515(3)
F18 P3 1.560(3)
F19 P4 1.547(3)
F20 P4 1.521(3)
F21 P4 1.568(3)
F22 P4 1.563(3)
F23 P4 1.627(3)
F24 P4 1.593(3)
F25 P5 1.573(3)
F26 P5 1.564(3)
F27 P5 1.594(3)
F28 P5 1.597(3)
F29 P5 1.559(3)
F30 P5 1.598(3)
F31 P6 1.672(3)
F32 P6 1.522(3)
F33 P6 1.538(3)
F34 P6 1.556(3)
F35 P6 1.576(3)
F36 P6 1.661(3)
F37 P7 1.560(3)
F38 P7 1.559(3)
F39 P7 1.582(3)
F40 P7 1.618(3)
F41 P7 1.558(3)
F42 P7 1.560(3)
F43 P8 1.444(3)
F44 P8 1.450(3)
F45 P8 1.578(3)
F46 P8 1.721(3)
F47 P8 1.515(3)
F48 P8 1.679(3)
O1W H1X 0.8501
O1W H1Y 0.8501
O2W H2X 0.8500
O2W H2Y 0.8500
O3W H3X 0.8500
O3W H3Y 0.8499
O4W H4X 0.8500
O4W H4Y 0.8501
O5W H5X 0.8500
O5W H5Y 0.8500
O6W H6X 0.8499
O6W H6Y 0.8499
O7W H7X 0.8500
O7W H7Y 0.8499
O8W H8X 0.8500
O8W H8Y 0.8500
O9W H9X 0.8500
O9W H9Y 0.8499
O10W H10X 0.8501
O10W H10Y 0.8499
O11W H11X 0.8499
O11W H11Y 0.8500
O12W H12X 0.8499
O12W H12Y 0.8500
O13W H13X 0.8500
O13W H13Y 0.8501
O14W H14X 0.8501
O14W H14Y 0.8499
O15W H15D 0.8499
O15W H15C 0.8500
O16W H16X 0.8500
O16W H16Y 0.8499

loop_
_geom_torsion_atom_site_label_1
_geom_torsion_atom_site_label_2
_geom_torsion_atom_site_label_3
_geom_torsion_atom_site_label_4
_geom_torsion
S7 Cd1 S1 C1 -46.86(12)
S2 Cd1 S1 C1 -170.68(12)
S5 Cd1 S1 C1 78.24(12)
S7 Cd1 S1 Cd2 -168.33(3)
S2 Cd1 S1 Cd2 67.85(4)
S5 Cd1 S1 Cd2 -43.23(4)
S8 Cd2 S1 C1 53.11(12)
S6 Cd2 S1 C1 -77.02(12)
S3 Cd2 S1 C1 169.57(12)
S8 Cd2 S1 Cd1 173.04(3)
S6 Cd2 S1 Cd1 42.90(4)
S3 Cd2 S1 Cd1 -70.50(4)
S7 Cd1 S2 C7 -54.10(12)
S1 Cd1 S2 C7 72.89(12)
S5 Cd1 S2 C7 -174.01(12)
S7 Cd1 S2 Cd3 -165.87(3)
S1 Cd1 S2 Cd3 -38.88(4)
S5 Cd1 S2 Cd3 74.22(3)
S9 Cd3 S2 C7 56.43(13)
S3 Cd3 S2 C7 -80.55(13)
S4 Cd3 S2 C7 175.73(13)
S9 Cd3 S2 Cd1 162.83(3)
S3 Cd3 S2 Cd1 25.85(5)
S4 Cd3 S2 Cd1 -77.87(3)
S9 Cd3 S3 C13 -48.44(13)
S2 Cd3 S3 C13 85.24(13)
S4 Cd3 S3 C13 -177.63(13)
S9 Cd3 S3 Cd2 -159.77(3)
S2 Cd3 S3 Cd2 -26.08(5)
S4 Cd3 S3 Cd2 71.05(3)
S8 Cd2 S3 C13 37.69(13)
S6 Cd2 S3 C13 174.62(13)
S1 Cd2 S3 C13 -71.59(13)
S8 Cd2 S3 Cd3 149.47(3)
S6 Cd2 S3 Cd3 -73.60(3)
S1 Cd2 S3 Cd3 40.20(4)
S10 Cd4 S4 C19 53.39(14)
S5 Cd4 S4 C19 177.28(14)
S6 Cd4 S4 C19 -73.75(14)
S10 Cd4 S4 Cd3 170.45(3)
S5 Cd4 S4 Cd3 -65.66(3)
S6 Cd4 S4 Cd3 43.31(4)
S9 Cd3 S4 C19 -61.54(14)
S3 Cd3 S4 C19 64.46(14)
S2 Cd3 S4 C19 -166.81(14)
S9 Cd3 S4 Cd4 178.74(3)
S3 Cd3 S4 Cd4 -55.26(4)
S2 Cd3 S4 Cd4 73.47(3)
S7 Cd1 S5 C25 -61.25(12)
S1 Cd1 S5 C25 169.62(12)
S2 Cd1 S5 C25 60.02(12)
S7 Cd1 S5 Cd4 -171.18(3)
S1 Cd1 S5 Cd4 59.69(3)
S2 Cd1 S5 Cd4 -49.91(3)
S10 Cd4 S5 C25 52.64(12)
S4 Cd4 S5 C25 -66.31(12)
S6 Cd4 S5 C25 173.43(12)
S10 Cd4 S5 Cd1 166.02(3)
S4 Cd4 S5 Cd1 47.07(3)
S6 Cd4 S5 Cd1 -73.19(3)
S8 Cd2 S6 C31 73.19(14)
S3 Cd2 S6 C31 -57.46(14)
S1 Cd2 S6 C31 -170.40(14)
S8 Cd2 S6 Cd4 -175.64(3)
S3 Cd2 S6 Cd4 53.71(3)
S1 Cd2 S6 Cd4 -59.22(3)
S10 Cd4 S6 C31 -47.84(11)
S4 Cd4 S6 C31 75.82(11)
S5 Cd4 S6 C31 -169.53(11)
S10 Cd4 S6 Cd2 -164.69(3)
S4 Cd4 S6 Cd2 -41.04(4)
S5 Cd4 S6 Cd2 73.62(3)
S1 Cd1 S7 C37 -19.39(12)
S2 Cd1 S7 C37 99.63(12)
S5 Cd1 S7 C37 -143.38(12)
S6 Cd2 S8 C43 -104.39(12)
S3 Cd2 S8 C43 24.18(13)
S1 Cd2 S8 C43 136.38(12)
S3 Cd3 S9 C49 -155.74(14)
S2 Cd3 S9 C49 60.16(14)
S4 Cd3 S9 C49 -35.70(14)
S4 Cd4 S10 C55 170.95(13)
S5 Cd4 S10 C55 51.27(13)
S6 Cd4 S10 C55 -60.81(13)
Cd1 S1 C1 C6 132.0(2)
Cd2 S1 C1 C6 -100.1(3)
Cd1 S1 C1 C2 -45.6(3)
Cd2 S1 C1 C2 82.4(3)
C6 C1 C2 C3 1.7(5)
S1 C1 C2 C3 179.2(2)
C1 C2 C3 C4 -3.6(5)
C2 C3 C4 C5 3.7(5)
C2 C3 C4 N1 -177.9(3)
C3 C4 C5 C6 -1.8(5)
N1 C4 C5 C6 179.7(3)
C2 C1 C6 C5 0.1(5)
S1 C1 C6 C5 -177.4(3)
C4 C5 C6 C1 -0.2(5)
Cd1 S2 C7 C12 86.7(3)
Cd3 S2 C7 C12 -156.3(3)
Cd1 S2 C7 C8 -89.9(3)
Cd3 S2 C7 C8 27.1(3)
C12 C7 C8 C9 -0.6(6)
S2 C7 C8 C9 176.0(3)
C7 C8 C9 C10 1.4(6)
C8 C9 C10 C11 -1.4(6)
C8 C9 C10 N2 -178.5(3)
C9 C10 C11 C12 0.7(6)
N2 C10 C11 C12 177.7(3)
C8 C7 C12 C11 -0.1(6)
S2 C7 C12 C11 -176.8(3)
C10 C11 C12 C7 0.1(6)
Cd3 S3 C13 C18 -72.4(3)
Cd2 S3 C13 C18 42.6(4)
Cd3 S3 C13 C14 104.9(3)
Cd2 S3 C13 C14 -140.1(3)
C18 C13 C14 C15 1.7(6)
S3 C13 C14 C15 -175.6(3)
C13 C14 C15 C16 -2.5(6)
C14 C15 C16 C17 3.0(6)
C14 C15 C16 N3 176.8(3)
C15 C16 C17 C18 -2.7(6)
N3 C16 C17 C18 -176.2(3)
C14 C13 C18 C17 -1.4(6)
S3 C13 C18 C17 175.8(3)
C16 C17 C18 C13 1.9(6)
Cd4 S4 C19 C20 2.7(4)
Cd3 S4 C19 C20 -121.1(3)
Cd4 S4 C19 C24 -172.6(3)
Cd3 S4 C19 C24 63.6(3)
C24 C19 C20 C21 0.0(6)
S4 C19 C20 C21 -175.0(3)
C19 C20 C21 C22 0.0(5)
C20 C21 C22 C23 0.0(6)
C20 C21 C22 N4 178.7(3)
C21 C22 C23 C24 0.0(6)
N4 C22 C23 C24 -178.7(3)
C22 C23 C24 C19 0.0(6)
C20 C19 C24 C23 0.0(6)
S4 C19 C24 C23 175.6(3)
Cd1 S5 C25 C30 178.4(2)
Cd4 S5 C25 C30 -65.5(3)
Cd1 S5 C25 C26 3.9(3)
Cd4 S5 C25 C26 119.9(3)
C30 C25 C26 C27 1.6(5)
S5 C25 C26 C27 176.1(3)
C25 C26 C27 C28 -0.3(6)
C26 C27 C28 C29 -0.7(5)
C26 C27 C28 N5 -178.2(3)
C27 C28 C29 C30 0.3(5)
N5 C28 C29 C30 178.0(3)
C28 C29 C30 C25 1.0(5)
C26 C25 C30 C29 -2.0(5)
S5 C25 C30 C29 -176.7(3)
Cd2 S6 C31 C32 -168.7(3)
Cd4 S6 C31 C32 73.7(3)
Cd2 S6 C31 C36 10.2(4)
Cd4 S6 C31 C36 -107.4(3)
C36 C31 C32 C33 0.0(5)
S6 C31 C32 C33 178.9(3)
C31 C32 C33 C34 0.0(5)
C32 C33 C34 C35 0.0(6)
C32 C33 C34 N6 -179.3(3)
C33 C34 C35 C36 0.0(6)
N6 C34 C35 C36 179.2(3)
C34 C35 C36 C31 0.0(6)
C32 C31 C36 C35 0.0(6)
S6 C31 C36 C35 -178.9(3)
Cd1 S7 C37 C42 155.7(2)
Cd1 S7 C37 C38 -29.0(3)
C42 C37 C38 C39 -1.0(6)
S7 C37 C38 C39 -176.1(3)
C37 C38 C39 C40 -0.4(6)
C38 C39 C40 C41 0.4(6)
C38 C39 C40 N7 -177.1(3)
C39 C40 C41 C42 0.9(5)
N7 C40 C41 C42 178.4(3)
C38 C37 C42 C41 2.3(5)
S7 C37 C42 C41 178.0(3)
C40 C41 C42 C37 -2.3(5)
Cd2 S8 C43 C48 -125.1(3)
Cd2 S8 C43 C44 64.0(3)
C48 C43 C44 C45 2.0(6)
S8 C43 C44 C45 172.6(3)
C43 C44 C45 C46 -1.0(6)
C44 C45 C46 C47 1.1(6)
C44 C45 C46 N8 -178.5(3)
C45 C46 C47 C48 -2.1(6)
N8 C46 C47 C48 177.6(3)
C44 C43 C48 C47 -3.0(5)
S8 C43 C48 C47 -173.2(3)
C46 C47 C48 C43 3.0(5)
Cd3 S9 C49 C50 129.8(3)
Cd3 S9 C49 C54 -50.3(4)
C54 C49 C50 C51 0.0(6)
S9 C49 C50 C51 179.9(3)
C49 C50 C51 C52 0.0(6)
C50 C51 C52 C53 0.0(7)
C50 C51 C52 N9 -177.9(4)
C51 C52 C53 C54 0.0(7)
N9 C52 C53 C54 178.1(4)
C52 C53 C54 C49 0.0(7)
C50 C49 C54 C53 0.0(6)
S9 C49 C54 C53 -179.9(3)
Cd4 S10 C55 C60 174.9(3)
Cd4 S10 C55 C56 -7.9(3)
C60 C55 C56 C57 -2.1(6)
S10 C55 C56 C57 -179.3(3)
C55 C56 C57 C58 1.9(5)
C56 C57 C58 C59 -0.5(5)
C56 C57 C58 N10 178.7(3)
C57 C58 C59 C60 -0.7(5)
N10 C58 C59 C60 -179.9(3)
C56 C55 C60 C59 0.9(6)
S10 C55 C60 C59 178.2(3)
C58 C59 C60 C55 0.6(6)
C3 C4 N1 C61 21.6(3)
C5 C4 N1 C61 -159.9(2)
C3 C4 N1 C63 -104.4(3)
C5 C4 N1 C63 74.1(3)
C3 C4 N1 C62 141.4(3)
C5 C4 N1 C62 -40.1(3)
C11 C10 N2 C65 77.9(3)
C9 C10 N2 C65 -105.1(3)
C11 C10 N2 C66 -160.6(3)
C9 C10 N2 C66 16.4(4)
C11 C10 N2 C64 -43.0(4)
C9 C10 N2 C64 134.0(3)
C17 C16 N3 C68 173.0(3)
C15 C16 N3 C68 -0.6(4)
C17 C16 N3 C69 -66.5(4)
C15 C16 N3 C69 119.9(3)
C17 C16 N3 C67 32.8(4)
C15 C16 N3 C67 -140.8(3)
C23 C22 N4 C70 76.9(3)
C21 C22 N4 C70 -101.9(3)
C23 C22 N4 C72 -161.4(3)
C21 C22 N4 C72 19.9(4)
C23 C22 N4 C71 -43.4(4)
C21 C22 N4 C71 137.9(3)
C27 C28 N5 C74 -119.8(3)
C29 C28 N5 C74 62.7(3)
C27 C28 N5 C75 4.5(4)
C29 C28 N5 C75 -173.0(2)
C27 C28 N5 C73 116.6(3)
C29 C28 N5 C73 -61.0(3)
C33 C34 N6 C76 -86.2(3)
C35 C34 N6 C76 94.5(4)
C33 C34 N6 C77 162.2(3)
C35 C34 N6 C77 -17.1(4)
C33 C34 N6 C78 54.9(3)
C35 C34 N6 C78 -124.4(3)
C39 C40 N7 C79 69.6(4)
C41 C40 N7 C79 -107.8(3)
C39 C40 N7 C81 -167.0(3)
C41 C40 N7 C81 15.6(4)
C39 C40 N7 C80 -52.8(4)
C41 C40 N7 C80 129.8(3)
C47 C46 N8 C83 -44.5(3)
C45 C46 N8 C83 135.1(3)
C47 C46 N8 C82 79.3(3)
C45 C46 N8 C82 -101.1(3)
C47 C46 N8 C84 -161.8(3)
C45 C46 N8 C84 17.9(4)
C51 C52 N9 C85 8.7(5)
C53 C52 N9 C85 -169.3(3)
C51 C52 N9 C87 -108.0(4)
C53 C52 N9 C87 74.0(4)
C51 C52 N9 C86 130.4(4)
C53 C52 N9 C86 -47.7(4)
C57 C58 N10 C88 48.7(3)
C59 C58 N10 C88 -132.1(3)
C57 C58 N10 C89 171.7(2)
C59 C58 N10 C89 -9.1(4)
C57 C58 N10 C90 -72.5(3)
C59 C58 N10 C90 106.7(3)
O1 C91 N11 C92 4.7(4)
O1 C91 N11 C93 172.3(2)
